data_4105653
loop_
_publ_author_name
'Mar\'ia L. Buil'
'Miguel A. Esteruelas'
'Karin Garc\'es'
'Enrique O\~nate'

_publ_contact_author
;
  Dr. Enrique O\~nate Rodr\'iguez
  Departamento de Qu\'imica Inorg\'anica - I.C.M.A.
  Facultad de Ciencias
  Universidad de Zaragoza - C.S.I.C.
  50009 Zaragoza, Spain
;
_publ_contact_author_email enriqueo@posta.unizar.es
_publ_section_title
;
 From Tetrahydroborate- to Aminoborylvinylidene-Osmium Complexes via
 Alkynyl-Aminoboryl Intermediates
;
_journal_name_full 'Journal of the American Chemical Society'
_journal_page_first 2250
_journal_page_last 2263
_journal_paper_doi 10.1021/ja109691v
_journal_volume 133
_journal_year 2011
_chemical_formula_sum 'C33 H57 B N2 O Os P2'
_chemical_formula_weight 760.76
_chemical_name_systematic
; 
 ? 
;
_space_group_IT_number 1
_symmetry_cell_setting triclinic
_symmetry_space_group_name_Hall 'P 1'
_symmetry_space_group_name_H-M 'P 1'
_atom_sites_solution_hydrogens geom
_atom_sites_solution_primary direct
_atom_sites_solution_secondary calc
_audit_creation_method SHELXL-97
_cell_angle_alpha 100.687(4)
_cell_angle_beta 90.333(3)
_cell_angle_gamma 101.922(5)
_cell_formula_units_Z 8
_cell_length_a 10.2107(15)
_cell_length_b 23.871(3)
_cell_length_c 29.595(5)
_cell_measurement_reflns_used 6688
_cell_measurement_temperature 100(2)
_cell_measurement_theta_max 28
_cell_measurement_theta_min 2
_cell_volume 6928.2(18)
_computing_cell_refinement 'SAINT+ v. 6.1 (Bruker AXS, 2000)'
_computing_data_collection 'SMART v. 5.625 (Bruker AXS, 2000)'
_computing_data_reduction 'SAINT+ v. 6.1 (Bruker AXS, 2000)'
_computing_molecular_graphics 'XP, SHELXTL v. 6.1 (Bruker, 2000)'
_computing_publication_material 'XCIF, SHELXTL v. 6.1 (Bruker, 2000)'
_computing_structure_refinement 'SHELXL-97 (Sheldrick, 1997)'
_computing_structure_solution 'SHELXS-97 (Sheldrick, 1990)'
_diffrn_ambient_temperature 100(2)
_diffrn_detector_area_resol_mean 8.26
_diffrn_measured_fraction_theta_full 0.989
_diffrn_measured_fraction_theta_max 0.910
_diffrn_measurement_device_type 'Bruker SMART APEX CCD system'
_diffrn_measurement_method '\w rotations with narrow frames'
_diffrn_radiation_monochromator graphite
_diffrn_radiation_source 'normal-focus sealed tube'
_diffrn_radiation_type MoK\a
_diffrn_radiation_wavelength 0.71073
_diffrn_reflns_av_R_equivalents 0.0349
_diffrn_reflns_av_sigmaI/netI 0.0807
_diffrn_reflns_limit_h_max 13
_diffrn_reflns_limit_h_min -13
_diffrn_reflns_limit_k_max 31
_diffrn_reflns_limit_k_min -32
_diffrn_reflns_limit_l_max 38
_diffrn_reflns_limit_l_min -40
_diffrn_reflns_number 87140
_diffrn_reflns_theta_full 27.50
_diffrn_reflns_theta_max 28.89
_diffrn_reflns_theta_min 1.02
_diffrn_standards_decay_% 'no decay'
_exptl_absorpt_coefficient_mu 3.801
_exptl_absorpt_correction_T_max 0.658
_exptl_absorpt_correction_T_min 0.447
_exptl_absorpt_correction_type multi-scan
_exptl_absorpt_process_details
;
Absorption correction performed with SADABS program. This is based on the
method of Blessing: Blessing, R. H., Acta Crystallogr., Sect. A 1995, 51, 33.

SADABS: Area-Detector Absorption Correction. Bruker-AXS 
within SAINT+ package, v. 6.1 (2000).
;
_exptl_crystal_colour red
_exptl_crystal_density_diffrn 1.459
_exptl_crystal_description 'irregular block'
_exptl_crystal_F_000 3104
_exptl_crystal_size_max 0.20
_exptl_crystal_size_mid 0.12
_exptl_crystal_size_min 0.12
_refine_diff_density_max 2.137
_refine_diff_density_min -1.462
_refine_diff_density_rms 0.153
_refine_ls_abs_structure_details 'Flack H D (1983), Acta Cryst. A39, 876-881'
_refine_ls_abs_structure_Flack 0.000(4)
_refine_ls_extinction_method none
_refine_ls_goodness_of_fit_ref 1.013
_refine_ls_hydrogen_treatment constr
_refine_ls_matrix_type full
_refine_ls_number_parameters 2993
_refine_ls_number_reflns 62969
_refine_ls_number_restraints 3
_refine_ls_restrained_S_all 1.013
_refine_ls_R_factor_all 0.0667
_refine_ls_R_factor_gt 0.0535
_refine_ls_shift/su_max 0.048
_refine_ls_shift/su_mean 0.000
_refine_ls_structure_factor_coef Fsqd
_refine_ls_weighting_details 'calc w=1/[\s^2^(Fo^2^)+(0.0716P)^2^+0.7271P] where P=(Fo^2^+2Fc^2^)/3'
_refine_ls_weighting_scheme calc
_refine_ls_wR_factor_gt 0.1191
_refine_ls_wR_factor_ref 0.1281
_reflns_number_gt 54709
_reflns_number_total 62969
_reflns_threshold_expression >2sigma(I)
_cod_data_source_file ja109691v_si_001_3.cif
_cod_data_source_block mae433as
_cod_original_cell_volume 6928.1(18)
_cod_database_code 4105653

loop_
_symmetry_equiv_pos_as_xyz
'x, y, z'

loop_
_atom_site_label
_atom_site_type_symbol
_atom_site_fract_x
_atom_site_fract_y
_atom_site_fract_z
_atom_site_U_iso_or_equiv
_atom_site_adp_type
_atom_site_occupancy
_atom_site_symmetry_multiplicity
_atom_site_calc_flag
_atom_site_refinement_flags
Os1 Os 0.74428(3) 0.438112(15) 0.935631(12) 0.02176(8) Uani 1 1 d .
Os2 Os 0.35340(3) 0.077088(14) 0.932748(11) 0.01770(7) Uani 1 1 d .
Os3 Os 0.39544(3) 0.694655(15) 0.723403(12) 0.02036(7) Uani 1 1 d .
Os4 Os 0.36963(3) 0.320552(14) 0.644377(11) 0.01610(7) Uani 1 1 d .
Os5 Os 0.84354(3) 0.131264(14) 0.193892(11) 0.01771(7) Uani 1 1 d .
Os6 Os 0.24610(3) 0.517800(14) 0.404460(11) 0.01787(7) Uani 1 1 d .
Os7 Os 0.93064(3) 0.901880(15) 0.481544(11) 0.01913(7) Uani 1 1 d .
Os8 Os 0.17217(3) 0.774009(15) 0.198477(12) 0.02154(8) Uani 1 1 d .
P1 P 0.8531(2) 0.35891(10) 0.91086(8) 0.0216(5) Uani 1 1 d .
P2 P 0.6386(3) 0.51802(11) 0.94371(9) 0.0242(5) Uani 1 1 d .
P3 P 0.4589(2) -0.00058(11) 0.93821(8) 0.0190(5) Uani 1 1 d .
P4 P 0.2470(2) 0.15806(10) 0.94440(8) 0.0199(5) Uani 1 1 d .
P5 P 0.5772(2) 0.77123(11) 0.71747(9) 0.0233(5) Uani 1 1 d .
P6 P 0.2045(2) 0.61644(11) 0.71305(9) 0.0221(5) Uani 1 1 d .
P7 P 0.5597(2) 0.39784(10) 0.64567(8) 0.0183(5) Uani 1 1 d .
P8 P 0.1910(2) 0.24861(10) 0.66118(8) 0.0178(4) Uani 1 1 d .
P9 P 0.9513(2) 0.05078(10) 0.18152(8) 0.0192(5) Uani 1 1 d .
P10 P 0.7337(2) 0.20860(11) 0.19170(8) 0.0215(5) Uani 1 1 d .
P11 P 0.4378(2) 0.59520(10) 0.41514(8) 0.0205(5) Uani 1 1 d .
P12 P 0.0618(2) 0.44246(10) 0.41111(8) 0.0198(5) Uani 1 1 d .
P13 P 1.0432(3) 0.82319(11) 0.47789(9) 0.0229(5) Uani 1 1 d .
P14 P 0.8194(2) 0.97539(10) 0.46896(8) 0.0205(5) Uani 1 1 d .
P15 P 0.3625(3) 0.85030(11) 0.22575(8) 0.0234(5) Uani 1 1 d .
P16 P -0.0148(3) 0.69601(11) 0.18840(9) 0.0254(5) Uani 1 1 d .
O1 O 0.4946(8) 0.3473(3) 0.9383(3) 0.043(2) Uani 1 1 d .
O2 O 0.6035(7) 0.1631(3) 0.9162(3) 0.0327(16) Uani 1 1 d .
O3 O 0.5676(7) 0.6085(3) 0.7358(3) 0.0343(17) Uani 1 1 d .
O4 O 0.1960(7) 0.3972(3) 0.6146(2) 0.0282(15) Uani 1 1 d .
O5 O 0.5922(7) 0.0425(3) 0.2021(3) 0.0352(17) Uani 1 1 d .
O6 O 0.0809(7) 0.6073(3) 0.3934(3) 0.0321(16) Uani 1 1 d .
O7 O 0.6823(7) 0.8205(3) 0.5049(2) 0.0307(16) Uani 1 1 d .
O8 O 0.0125(8) 0.8676(3) 0.1999(3) 0.043(2) Uani 1 1 d .
N1 N 0.8900(9) 0.4843(3) 1.0254(3) 0.0280(18) Uani 1 1 d .
H01 H 0.9099 0.4901 1.0551 0.034 Uiso 1 1 calc R
N2 N 0.6702(10) 0.4236(4) 1.0364(3) 0.035(2) Uani 1 1 d .
H02 H 0.5986 0.3990 1.0226 0.042 Uiso 1 1 calc R
N3 N 0.2027(7) 0.0105(3) 0.8480(2) 0.0215(16) Uani 1 1 d .
H03 H 0.1815 -0.0021 0.8185 0.026 Uiso 1 1 calc R
N4 N 0.4165(8) 0.0673(4) 0.8282(2) 0.0255(18) Uani 1 1 d .
H04 H 0.4891 0.0937 0.8386 0.031 Uiso 1 1 calc R
N5 N 0.3110(7) 0.7584(3) 0.8087(3) 0.0221(16) Uani 1 1 d .
H05 H 0.2980 0.7694 0.8381 0.027 Uiso 1 1 calc R
N6 N 0.4904(8) 0.7081(4) 0.8274(3) 0.0282(18) Uani 1 1 d .
H06 H 0.5356 0.6812 0.8166 0.034 Uiso 1 1 calc R
N7 N 0.4414(8) 0.2350(3) 0.5692(2) 0.0225(16) Uani 1 1 d .
H07 H 0.4438 0.2142 0.5415 0.027 Uiso 1 1 calc R
N8 N 0.2802(8) 0.2841(3) 0.5378(2) 0.0210(15) Uani 1 1 d .
H08 H 0.2296 0.3101 0.5429 0.025 Uiso 1 1 calc R
N9 N 1.0011(8) 0.1932(3) 0.2782(2) 0.0206(15) Uani 1 1 d .
H09 H 1.0259 0.2045 0.3076 0.025 Uiso 1 1 calc R
N10 N 0.7818(8) 0.1383(4) 0.2982(3) 0.0260(17) Uani 1 1 d .
H010 H 0.7124 0.1102 0.2877 0.031 Uiso 1 1 calc R
N11 N 0.3244(8) 0.4512(3) 0.3193(3) 0.0266(18) Uani 1 1 d .
H011 H 0.3327 0.4385 0.2898 0.032 Uiso 1 1 calc R
N12 N 0.1623(8) 0.5062(4) 0.2979(3) 0.0263(17) Uani 1 1 d .
H012 H 0.1087 0.5304 0.3066 0.032 Uiso 1 1 calc R
N13 N 1.0925(7) 0.9818(3) 0.5593(2) 0.0194(15) Uani 1 1 d .
H013 H 1.1193 0.9995 0.5876 0.023 Uiso 1 1 calc R
N14 N 0.8755(8) 0.9347(3) 0.5865(3) 0.0244(17) Uani 1 1 d .
H014 H 0.8048 0.9059 0.5798 0.029 Uiso 1 1 calc R
N15 N 0.2622(8) 0.7280(4) 0.1079(3) 0.0279(18) Uani 1 1 d .
H015 H 0.2723 0.7215 0.0780 0.033 Uiso 1 1 calc R
N16 N 0.1121(9) 0.7949(4) 0.0986(3) 0.0297(19) Uani 1 1 d .
H016 H 0.0714 0.8217 0.1130 0.036 Uiso 1 1 calc R
B1 B 0.7653(13) 0.4477(5) 1.0065(4) 0.031(3) Uani 1 1 d .
B2 B 0.3261(11) 0.0512(4) 0.8631(4) 0.021(2) Uani 1 1 d .
B3 B 0.4005(10) 0.7212(5) 0.7948(4) 0.021(2) Uani 1 1 d .
B4 B 0.3593(10) 0.2789(4) 0.5768(3) 0.019(2) Uani 1 1 d .
B5 B 0.8760(10) 0.1543(4) 0.2641(4) 0.019(2) Uani 1 1 d .
B6 B 0.2396(10) 0.4911(5) 0.3338(4) 0.023(2) Uani 1 1 d .
B7 B 0.9674(10) 0.9415(4) 0.5502(4) 0.021(2) Uani 1 1 d .
B8 B 0.1813(12) 0.7687(5) 0.1283(4) 0.029(2) Uani 1 1 d .
C1 C 0.9798(10) 0.5107(4) 0.9961(3) 0.024(2) Uani 1 1 d .
C2 C 0.9356(9) 0.4979(4) 0.9491(3) 0.0214(19) Uani 1 1 d .
C3 C 1.0198(9) 0.5274(4) 0.9212(3) 0.0237(19) Uani 1 1 d .
H3 H 0.9942 0.5203 0.8894 0.028 Uiso 1 1 calc R
C4 C 1.1388(10) 0.5667(4) 0.9358(3) 0.027(2) Uani 1 1 d .
C5 C 1.2251(11) 0.5965(5) 0.9023(4) 0.037(2) Uani 1 1 d .
H5A H 1.2749 0.5692 0.8850 0.055 Uiso 1 1 calc R
H5B H 1.2882 0.6307 0.9193 0.055 Uiso 1 1 calc R
H5C H 1.1681 0.6088 0.8810 0.055 Uiso 1 1 calc R
C6 C 1.1752(9) 0.5776(4) 0.9816(4) 0.028(2) Uani 1 1 d .
H6 H 1.2552 0.6052 0.9925 0.033 Uiso 1 1 calc R
C7 C 1.0995(10) 0.5497(4) 1.0120(3) 0.030(2) Uani 1 1 d .
H7 H 1.1281 0.5569 1.0435 0.036 Uiso 1 1 calc R
C8 C 0.6736(12) 0.4332(5) 1.0857(4) 0.042(3) Uani 1 1 d .
C9 C 0.5633(13) 0.4417(6) 1.1087(4) 0.048(3) Uani 1 1 d .
H9 H 0.4832 0.4413 1.0921 0.058 Uiso 1 1 calc R
C10 C 0.5658(14) 0.4511(5) 1.1569(4) 0.051(3) Uani 1 1 d .
H10 H 0.4857 0.4556 1.1720 0.061 Uiso 1 1 calc R
C11 C 0.6760(15) 0.4539(5) 1.1825(4) 0.047(3) Uani 1 1 d .
C12 C 0.6794(17) 0.4656(6) 1.2341(4) 0.065(4) Uani 1 1 d .
H12C H 0.6503 0.5022 1.2453 0.097 Uiso 1 1 calc R
H12D H 0.7710 0.4689 1.2460 0.097 Uiso 1 1 calc R
H12E H 0.6192 0.4335 1.2447 0.097 Uiso 1 1 calc R
C13 C 0.7916(14) 0.4458(5) 1.1602(4) 0.044(3) Uani 1 1 d .
H13 H 0.8714 0.4478 1.1777 0.053 Uiso 1 1 calc R
C14 C 0.7909(13) 0.4346(5) 1.1119(4) 0.040(3) Uani 1 1 d .
H14 H 0.8696 0.4279 1.0967 0.048 Uiso 1 1 calc R
C15 C 0.7384(10) 0.2981(4) 0.8725(3) 0.026(2) Uani 1 1 d .
H15 H 0.6658 0.2841 0.8928 0.031 Uiso 1 1 calc R
C16 C 0.7932(11) 0.2434(4) 0.8530(3) 0.032(2) Uani 1 1 d .
H16A H 0.7201 0.2127 0.8370 0.047 Uiso 1 1 calc R
H16B H 0.8317 0.2297 0.8782 0.047 Uiso 1 1 calc R
H16C H 0.8626 0.2531 0.8313 0.047 Uiso 1 1 calc R
C17 C 0.6655(11) 0.3170(5) 0.8346(4) 0.034(2) Uani 1 1 d .
H17A H 0.7282 0.3266 0.8108 0.052 Uiso 1 1 calc R
H17B H 0.6304 0.3515 0.8477 0.052 Uiso 1 1 calc R
H17C H 0.5913 0.2852 0.8209 0.052 Uiso 1 1 calc R
C18 C 0.9068(11) 0.3220(4) 0.9551(3) 0.029(2) Uani 1 1 d .
H18 H 0.9459 0.2892 0.9387 0.034 Uiso 1 1 calc R
C19 C 0.7915(12) 0.2956(4) 0.9820(3) 0.034(2) Uani 1 1 d .
H19A H 0.8264 0.2791 1.0063 0.052 Uiso 1 1 calc R
H19B H 0.7292 0.2648 0.9611 0.052 Uiso 1 1 calc R
H19C H 0.7443 0.3260 0.9958 0.052 Uiso 1 1 calc R
C20 C 1.0169(12) 0.3627(5) 0.9879(3) 0.038(3) Uani 1 1 d .
H20A H 0.9802 0.3939 1.0064 0.057 Uiso 1 1 calc R
H20B H 1.0901 0.3797 0.9701 0.057 Uiso 1 1 calc R
H20C H 1.0511 0.3405 1.0083 0.057 Uiso 1 1 calc R
C21 C 1.0113(10) 0.3783(4) 0.8809(4) 0.029(2) Uani 1 1 d .
H21 H 1.0640 0.4145 0.9008 0.035 Uiso 1 1 calc R
C22 C 1.1038(11) 0.3351(5) 0.8747(4) 0.038(3) Uani 1 1 d .
H22A H 1.0602 0.2994 0.8534 0.057 Uiso 1 1 calc R
H22B H 1.1228 0.3256 0.9046 0.057 Uiso 1 1 calc R
H22C H 1.1878 0.3525 0.8622 0.057 Uiso 1 1 calc R
C23 C 0.9873(12) 0.3951(5) 0.8351(4) 0.040(3) Uani 1 1 d .
H23A H 1.0732 0.4123 0.8236 0.059 Uiso 1 1 calc R
H23B H 0.9295 0.4235 0.8391 0.059 Uiso 1 1 calc R
H23C H 0.9438 0.3603 0.8129 0.059 Uiso 1 1 calc R
C24 C 0.6952(10) 0.5520(4) 0.8939(3) 0.027(2) Uani 1 1 d .
H24 H 0.7887 0.5746 0.9023 0.032 Uiso 1 1 calc R
C25 C 0.7059(11) 0.5029(5) 0.8537(4) 0.039(3) Uani 1 1 d .
H25A H 0.6160 0.4836 0.8405 0.059 Uiso 1 1 calc R
H25B H 0.7485 0.4745 0.8648 0.059 Uiso 1 1 calc R
H25C H 0.7599 0.5192 0.8301 0.059 Uiso 1 1 calc R
C26 C 0.6178(12) 0.5947(5) 0.8800(4) 0.042(3) Uani 1 1 d .
H26A H 0.6543 0.6073 0.8521 0.063 Uiso 1 1 calc R
H26B H 0.6263 0.6288 0.9050 0.063 Uiso 1 1 calc R
H26C H 0.5231 0.5757 0.8740 0.063 Uiso 1 1 calc R
C27 C 0.4526(9) 0.5025(5) 0.9401(4) 0.033(2) Uani 1 1 d .
H27 H 0.4248 0.5407 0.9427 0.040 Uiso 1 1 calc R
C28 C 0.3977(11) 0.4759(5) 0.9811(5) 0.045(3) Uani 1 1 d .
H28A H 0.3018 0.4757 0.9829 0.068 Uiso 1 1 calc R
H28B H 0.4450 0.4991 1.0096 0.068 Uiso 1 1 calc R
H28C H 0.4110 0.4358 0.9773 0.068 Uiso 1 1 calc R
C29 C 0.3893(11) 0.4638(5) 0.8953(5) 0.046(3) Uani 1 1 d .
H29A H 0.4258 0.4284 0.8893 0.070 Uiso 1 1 calc R
H29B H 0.4093 0.4851 0.8700 0.070 Uiso 1 1 calc R
H29C H 0.2920 0.4532 0.8978 0.070 Uiso 1 1 calc R
C30 C 0.6783(10) 0.5784(4) 0.9949(4) 0.030(2) Uani 1 1 d .
H30 H 0.6881 0.5594 1.0218 0.036 Uiso 1 1 calc R
C31 C 0.5736(10) 0.6143(5) 1.0071(4) 0.040(3) Uani 1 1 d .
H31A H 0.6032 0.6432 1.0353 0.060 Uiso 1 1 calc R
H31B H 0.4888 0.5887 1.0120 0.060 Uiso 1 1 calc R
H31C H 0.5607 0.6344 0.9819 0.060 Uiso 1 1 calc R
C32 C 0.8115(10) 0.6194(4) 0.9924(4) 0.035(2) Uani 1 1 d .
H32A H 0.8010 0.6465 0.9721 0.052 Uiso 1 1 calc R
H32B H 0.8778 0.5969 0.9802 0.052 Uiso 1 1 calc R
H32C H 0.8419 0.6415 1.0233 0.052 Uiso 1 1 calc R
C33 C 0.5883(11) 0.3828(5) 0.9358(4) 0.033(2) Uani 1 1 d .
C34 C 0.1172(9) -0.0087(4) 0.8811(3) 0.0210(18) Uani 1 1 d .
C35 C 0.1640(10) 0.0159(4) 0.9279(3) 0.022(2) Uani 1 1 d .
C36 C 0.0820(9) -0.0050(4) 0.9610(3) 0.0208(18) Uani 1 1 d .
H36 H 0.1081 0.0102 0.9925 0.025 Uiso 1 1 calc R
C37 C -0.0375(8) -0.0475(4) 0.9506(3) 0.0202(18) Uani 1 1 d .
C38 C -0.1212(10) -0.0664(5) 0.9886(3) 0.028(2) Uani 1 1 d .
H38A H -0.1750 -0.0376 0.9998 0.042 Uiso 1 1 calc R
H38B H -0.0626 -0.0698 1.0139 0.042 Uiso 1 1 calc R
H38C H -0.1806 -0.1044 0.9771 0.042 Uiso 1 1 calc R
C39 C -0.0773(9) -0.0702(4) 0.9052(3) 0.0223(19) Uani 1 1 d .
H39 H -0.1570 -0.0993 0.8976 0.027 Uiso 1 1 calc R
C40 C 0.0002(9) -0.0501(4) 0.8705(3) 0.0235(19) Uani 1 1 d .
H40 H -0.0280 -0.0652 0.8391 0.028 Uiso 1 1 calc R
C41 C 0.4075(9) 0.0477(4) 0.7799(3) 0.0241(19) Uani 1 1 d .
C42 C 0.4563(10) 0.0870(4) 0.7520(3) 0.025(2) Uani 1 1 d .
H42 H 0.4912 0.1268 0.7653 0.030 Uiso 1 1 calc R
C43 C 0.4546(9) 0.0687(4) 0.7050(3) 0.027(2) Uani 1 1 d .
H43 H 0.4908 0.0960 0.6864 0.032 Uiso 1 1 calc R
C44 C 0.4018(9) 0.0121(5) 0.6845(3) 0.026(2) Uani 1 1 d .
C45 C 0.4041(11) -0.0083(5) 0.6331(3) 0.034(2) Uani 1 1 d .
H45A H 0.4716 0.0194 0.6204 0.052 Uiso 1 1 calc R
H45B H 0.3158 -0.0105 0.6189 0.052 Uiso 1 1 calc R
H45C H 0.4263 -0.0469 0.6267 0.052 Uiso 1 1 calc R
C46 C 0.3480(9) -0.0271(4) 0.7119(3) 0.028(2) Uani 1 1 d .
H46 H 0.3075 -0.0662 0.6983 0.033 Uiso 1 1 calc R
C47 C 0.3534(9) -0.0091(4) 0.7599(3) 0.0200(17) Uani 1 1 d .
H47 H 0.3192 -0.0365 0.7788 0.024 Uiso 1 1 calc R
C48 C 0.6438(10) 0.0144(4) 0.9392(3) 0.026(2) Uani 1 1 d .
H48 H 0.6724 -0.0225 0.9420 0.032 Uiso 1 1 calc R
C49 C 0.6946(11) 0.0310(5) 0.8941(4) 0.035(2) Uani 1 1 d .
H49A H 0.6925 0.0720 0.8946 0.052 Uiso 1 1 calc R
H49B H 0.6372 0.0062 0.8684 0.052 Uiso 1 1 calc R
H49C H 0.7867 0.0255 0.8906 0.052 Uiso 1 1 calc R
C50 C 0.7104(10) 0.0622(5) 0.9803(4) 0.033(2) Uani 1 1 d .
H50A H 0.8080 0.0686 0.9787 0.049 Uiso 1 1 calc R
H50B H 0.6837 0.0497 1.0092 0.049 Uiso 1 1 calc R
H50C H 0.6815 0.0986 0.9790 0.049 Uiso 1 1 calc R
C51 C 0.4094(9) -0.0205(4) 0.9939(3) 0.0235(19) Uani 1 1 d .
H51 H 0.3136 -0.0417 0.9890 0.028 Uiso 1 1 calc R
C52 C 0.4837(10) -0.0620(4) 1.0117(3) 0.027(2) Uani 1 1 d .
H52A H 0.5774 -0.0424 1.0195 0.041 Uiso 1 1 calc R
H52B H 0.4799 -0.0968 0.9879 0.041 Uiso 1 1 calc R
H52C H 0.4415 -0.0734 1.0392 0.041 Uiso 1 1 calc R
C53 C 0.4095(11) 0.0343(5) 1.0297(3) 0.035(2) Uani 1 1 d .
H53A H 0.3642 0.0235 1.0569 0.053 Uiso 1 1 calc R
H53B H 0.3623 0.0598 1.0166 0.053 Uiso 1 1 calc R
H53C H 0.5021 0.0548 1.0385 0.053 Uiso 1 1 calc R
C54 C 0.4134(11) -0.0709(4) 0.8958(3) 0.029(2) Uani 1 1 d .
H54 H 0.3921 -0.0606 0.8657 0.034 Uiso 1 1 calc R
C55 C 0.5212(11) -0.1067(5) 0.8868(4) 0.033(2) Uani 1 1 d .
H55A H 0.5428 -0.1194 0.9151 0.049 Uiso 1 1 calc R
H55B H 0.6019 -0.0828 0.8768 0.049 Uiso 1 1 calc R
H55C H 0.4884 -0.1410 0.8626 0.049 Uiso 1 1 calc R
C56 C 0.2860(10) -0.1106(4) 0.9083(4) 0.030(2) Uani 1 1 d .
H56A H 0.2541 -0.1425 0.8821 0.044 Uiso 1 1 calc R
H56B H 0.2166 -0.0878 0.9156 0.044 Uiso 1 1 calc R
H56C H 0.3058 -0.1267 0.9350 0.044 Uiso 1 1 calc R
C57 C 0.3589(10) 0.2211(4) 0.9824(3) 0.028(2) Uani 1 1 d .
H57 H 0.4344 0.2351 0.9631 0.033 Uiso 1 1 calc R
C58 C 0.4229(11) 0.2034(5) 1.0225(3) 0.033(2) Uani 1 1 d .
H58A H 0.4952 0.2355 1.0373 0.050 Uiso 1 1 calc R
H58B H 0.4594 0.1688 1.0113 0.050 Uiso 1 1 calc R
H58C H 0.3551 0.1945 1.0450 0.050 Uiso 1 1 calc R
C59 C 0.2972(10) 0.2749(4) 1.0004(4) 0.031(2) Uani 1 1 d .
H59A H 0.2314 0.2654 1.0233 0.046 Uiso 1 1 calc R
H59B H 0.2529 0.2854 0.9747 0.046 Uiso 1 1 calc R
H59C H 0.3683 0.3078 1.0146 0.046 Uiso 1 1 calc R
C60 C 0.2110(9) 0.1901(4) 0.8945(3) 0.0233(19) Uani 1 1 d .
H60 H 0.1688 0.2239 0.9064 0.028 Uiso 1 1 calc R
C61 C 0.3368(11) 0.2132(5) 0.8704(4) 0.033(2) Uani 1 1 d .
H61A H 0.3788 0.1808 0.8574 0.050 Uiso 1 1 calc R
H61B H 0.3998 0.2417 0.8927 0.050 Uiso 1 1 calc R
H61C H 0.3126 0.2319 0.8457 0.050 Uiso 1 1 calc R
C62 C 0.1100(10) 0.1461(4) 0.8603(3) 0.030(2) Uani 1 1 d .
H62A H 0.0788 0.1660 0.8374 0.045 Uiso 1 1 calc R
H62B H 0.0335 0.1291 0.8768 0.045 Uiso 1 1 calc R
H62C H 0.1530 0.1152 0.8447 0.045 Uiso 1 1 calc R
C63 C 0.0809(9) 0.1437(4) 0.9696(3) 0.0212(18) Uani 1 1 d .
H63 H 0.0321 0.1053 0.9517 0.025 Uiso 1 1 calc R
C64 C 0.0947(10) 0.1348(5) 1.0186(3) 0.030(2) Uani 1 1 d .
H64A H 0.1232 0.1727 1.0392 0.044 Uiso 1 1 calc R
H64B H 0.1616 0.1111 1.0205 0.044 Uiso 1 1 calc R
H64C H 0.0081 0.1147 1.0278 0.044 Uiso 1 1 calc R
C65 C -0.0114(10) 0.1866(4) 0.9666(4) 0.030(2) Uani 1 1 d .
H65A H -0.1029 0.1689 0.9734 0.045 Uiso 1 1 calc R
H65B H -0.0109 0.1953 0.9355 0.045 Uiso 1 1 calc R
H65C H 0.0208 0.2227 0.9890 0.045 Uiso 1 1 calc R
C66 C 0.5091(10) 0.1298(4) 0.9246(3) 0.024(2) Uani 1 1 d .
C67 C 0.2428(8) 0.7778(4) 0.7752(3) 0.0190(17) Uani 1 1 d .
C68 C 0.2641(9) 0.7558(4) 0.7298(3) 0.0200(19) Uani 1 1 d .
C69 C 0.2018(9) 0.7773(4) 0.6963(3) 0.026(2) Uani 1 1 d .
H69 H 0.2134 0.7626 0.6648 0.031 Uiso 1 1 calc R
C70 C 0.1229(9) 0.8196(4) 0.7068(3) 0.0224(19) Uani 1 1 d .
C71 C 0.0600(10) 0.8406(4) 0.6694(3) 0.028(2) Uani 1 1 d .
H71A H 0.1247 0.8474 0.6457 0.042 Uiso 1 1 calc R
H71B H 0.0326 0.8772 0.6822 0.042 Uiso 1 1 calc R
H71C H -0.0188 0.8112 0.6558 0.042 Uiso 1 1 calc R
C72 C 0.1040(9) 0.8392(4) 0.7529(3) 0.0228(19) Uani 1 1 d .
H72 H 0.0509 0.8676 0.7611 0.027 Uiso 1 1 calc R
C73 C 0.1613(9) 0.8183(4) 0.7871(3) 0.0212(18) Uani 1 1 d .
H73 H 0.1454 0.8313 0.8185 0.025 Uiso 1 1 calc R
C74 C 0.5144(9) 0.7331(4) 0.8745(3) 0.0238(19) Uani 1 1 d .
C75 C 0.6463(9) 0.7474(4) 0.8931(3) 0.028(2) Uani 1 1 d .
H75 H 0.7186 0.7426 0.8737 0.033 Uiso 1 1 calc R
C76 C 0.6710(10) 0.7691(4) 0.9407(4) 0.031(2) Uani 1 1 d .
H76 H 0.7608 0.7799 0.9530 0.037 Uiso 1 1 calc R
C77 C 0.5694(11) 0.7750(5) 0.9695(4) 0.033(2) Uani 1 1 d .
C78 C 0.6006(12) 0.7973(5) 1.0205(4) 0.039(3) Uani 1 1 d .
H78A H 0.5792 0.8359 1.0293 0.058 Uiso 1 1 calc R
H78B H 0.6960 0.8001 1.0274 0.058 Uiso 1 1 calc R
H78C H 0.5469 0.7703 1.0379 0.058 Uiso 1 1 calc R
C79 C 0.4406(11) 0.7604(4) 0.9506(4) 0.032(2) Uani 1 1 d .
H79 H 0.3692 0.7653 0.9704 0.039 Uiso 1 1 calc R
C80 C 0.4111(10) 0.7391(4) 0.9051(4) 0.030(2) Uani 1 1 d .
H80 H 0.3203 0.7282 0.8938 0.036 Uiso 1 1 calc R
C81 C 0.5432(11) 0.7928(4) 0.6624(3) 0.030(2) Uani 1 1 d .
H81 H 0.4708 0.8154 0.6685 0.037 Uiso 1 1 calc R
C82 C 0.6575(12) 0.8328(5) 0.6432(4) 0.041(3) Uani 1 1 d .
H82A H 0.7325 0.8131 0.6369 0.062 Uiso 1 1 calc R
H82B H 0.6872 0.8690 0.6657 0.062 Uiso 1 1 calc R
H82C H 0.6257 0.8419 0.6146 0.062 Uiso 1 1 calc R
C83 C 0.4835(13) 0.7395(6) 0.6265(4) 0.048(3) Uani 1 1 d .
H83A H 0.4394 0.7515 0.6015 0.072 Uiso 1 1 calc R
H83B H 0.4176 0.7127 0.6406 0.072 Uiso 1 1 calc R
H83C H 0.5547 0.7200 0.6143 0.072 Uiso 1 1 calc R
C84 C 0.7496(10) 0.7562(5) 0.7151(4) 0.032(2) Uani 1 1 d .
H84 H 0.8134 0.7928 0.7114 0.038 Uiso 1 1 calc R
C85 C 0.7907(10) 0.7392(5) 0.7595(4) 0.033(2) Uani 1 1 d .
H85A H 0.7474 0.6986 0.7596 0.049 Uiso 1 1 calc R
H85B H 0.7629 0.7646 0.7860 0.049 Uiso 1 1 calc R
H85C H 0.8883 0.7435 0.7615 0.049 Uiso 1 1 calc R
C86 C 0.7640(11) 0.7078(5) 0.6741(4) 0.035(2) Uani 1 1 d .
H86A H 0.8538 0.6995 0.6756 0.053 Uiso 1 1 calc R
H86B H 0.7506 0.7207 0.6452 0.053 Uiso 1 1 calc R
H86C H 0.6967 0.6724 0.6754 0.053 Uiso 1 1 calc R
C87 C 0.6051(9) 0.8394(4) 0.7621(3) 0.025(2) Uani 1 1 d .
H87 H 0.5833 0.8271 0.7921 0.030 Uiso 1 1 calc R
C88 C 0.7478(10) 0.8772(4) 0.7685(4) 0.033(2) Uani 1 1 d .
H88A H 0.7698 0.8943 0.7411 0.050 Uiso 1 1 calc R
H88B H 0.8117 0.8530 0.7731 0.050 Uiso 1 1 calc R
H88C H 0.7530 0.9085 0.7955 0.050 Uiso 1 1 calc R
C89 C 0.5092(10) 0.8794(4) 0.7547(4) 0.029(2) Uani 1 1 d .
H89A H 0.5175 0.9113 0.7814 0.043 Uiso 1 1 calc R
H89B H 0.4168 0.8568 0.7511 0.043 Uiso 1 1 calc R
H89C H 0.5324 0.8956 0.7270 0.043 Uiso 1 1 calc R
C90 C 0.1638(10) 0.5888(4) 0.6509(3) 0.029(2) Uani 1 1 d .
H90 H 0.0878 0.5542 0.6482 0.035 Uiso 1 1 calc R
C91 C 0.2809(12) 0.5672(5) 0.6260(4) 0.037(3) Uani 1 1 d .
H91A H 0.2576 0.5553 0.5929 0.055 Uiso 1 1 calc R
H91B H 0.2986 0.5339 0.6381 0.055 Uiso 1 1 calc R
H91C H 0.3610 0.5987 0.6311 0.055 Uiso 1 1 calc R
C92 C 0.1173(11) 0.6317(5) 0.6269(4) 0.035(2) Uani 1 1 d .
H92A H 0.1895 0.6664 0.6286 0.053 Uiso 1 1 calc R
H92B H 0.0389 0.6431 0.6418 0.053 Uiso 1 1 calc R
H92C H 0.0933 0.6138 0.5945 0.053 Uiso 1 1 calc R
C93 C 0.2376(9) 0.5504(4) 0.7322(3) 0.025(2) Uani 1 1 d .
H93 H 0.3194 0.5423 0.7161 0.030 Uiso 1 1 calc R
C94 C 0.2769(11) 0.5606(4) 0.7832(3) 0.031(2) Uani 1 1 d .
H94A H 0.1961 0.5584 0.8011 0.047 Uiso 1 1 calc R
H94B H 0.3354 0.5993 0.7925 0.047 Uiso 1 1 calc R
H94C H 0.3245 0.5307 0.7889 0.047 Uiso 1 1 calc R
C95 C 0.1327(10) 0.4942(4) 0.7188(4) 0.032(2) Uani 1 1 d .
H95A H 0.1677 0.4617 0.7264 0.048 Uiso 1 1 calc R
H95B H 0.1112 0.4870 0.6856 0.048 Uiso 1 1 calc R
H95C H 0.0516 0.4977 0.7356 0.048 Uiso 1 1 calc R
C96 C 0.0423(9) 0.6316(4) 0.7355(4) 0.028(2) Uani 1 1 d .
H96 H 0.0357 0.6699 0.7275 0.034 Uiso 1 1 calc R
C97 C 0.0445(10) 0.6411(5) 0.7872(4) 0.033(2) Uani 1 1 d .
H97A H -0.0255 0.6620 0.7985 0.049 Uiso 1 1 calc R
H97B H 0.1322 0.6642 0.7998 0.049 Uiso 1 1 calc R
H97C H 0.0283 0.6033 0.7970 0.049 Uiso 1 1 calc R
C98 C -0.0843(10) 0.5883(5) 0.7137(4) 0.038(3) Uani 1 1 d .
H98A H -0.0841 0.5498 0.7208 0.058 Uiso 1 1 calc R
H98B H -0.0859 0.5857 0.6803 0.058 Uiso 1 1 calc R
H98C H -0.1637 0.6016 0.7261 0.058 Uiso 1 1 calc R
C99 C 0.5041(9) 0.6414(4) 0.7288(4) 0.028(2) Uani 1 1 d .
C100 C 0.5151(8) 0.2263(3) 0.6054(3) 0.0150(16) Uani 1 1 d .
C101 C 0.5016(9) 0.2617(4) 0.6496(3) 0.0201(19) Uani 1 1 d .
C102 C 0.5700(9) 0.2496(4) 0.6857(3) 0.0189(17) Uani 1 1 d .
H102 H 0.5605 0.2706 0.7157 0.023 Uiso 1 1 calc R
C103 C 0.6525(8) 0.2088(4) 0.6819(3) 0.0195(18) Uani 1 1 d .
C104 C 0.7251(9) 0.2010(4) 0.7236(3) 0.0237(19) Uani 1 1 d .
H10A H 0.7961 0.2356 0.7343 0.036 Uiso 1 1 calc R
H10B H 0.7647 0.1666 0.7159 0.036 Uiso 1 1 calc R
H10C H 0.6620 0.1957 0.7481 0.036 Uiso 1 1 calc R
C105 C 0.6622(9) 0.1760(4) 0.6389(3) 0.0246(19) Uani 1 1 d .
H105 H 0.7157 0.1475 0.6352 0.029 Uiso 1 1 calc R
C106 C 0.5929(9) 0.1850(4) 0.6009(3) 0.0215(18) Uani 1 1 d .
H106 H 0.5996 0.1621 0.5714 0.026 Uiso 1 1 calc R
C107 C 0.2753(9) 0.2521(4) 0.4927(3) 0.0227(19) Uani 1 1 d .
C108 C 0.2935(9) 0.2802(4) 0.4552(3) 0.0230(19) Uani 1 1 d .
H108 H 0.3042 0.3214 0.4602 0.028 Uiso 1 1 calc R
C109 C 0.2963(10) 0.2491(5) 0.4106(3) 0.028(2) Uani 1 1 d .
H109 H 0.3096 0.2694 0.3857 0.034 Uiso 1 1 calc R
C110 C 0.2803(10) 0.1895(5) 0.4022(3) 0.028(2) Uani 1 1 d .
C111 C 0.2834(11) 0.1572(5) 0.3536(3) 0.038(3) Uani 1 1 d .
H11A H 0.1922 0.1372 0.3423 0.057 Uiso 1 1 calc R
H11B H 0.3396 0.1284 0.3530 0.057 Uiso 1 1 calc R
H11C H 0.3204 0.1848 0.3339 0.057 Uiso 1 1 calc R
C112 C 0.2581(9) 0.1612(4) 0.4392(3) 0.026(2) Uani 1 1 d .
H112 H 0.2435 0.1199 0.4339 0.031 Uiso 1 1 calc R
C113 C 0.2571(9) 0.1921(4) 0.4837(3) 0.0241(19) Uani 1 1 d .
H113 H 0.2435 0.1716 0.5084 0.029 Uiso 1 1 calc R
C114 C 0.5224(9) 0.4584(4) 0.6190(3) 0.0227(18) Uani 1 1 d .
H114 H 0.4390 0.4673 0.6336 0.027 Uiso 1 1 calc R
C115 C 0.6243(10) 0.5167(4) 0.6285(4) 0.029(2) Uani 1 1 d .
H11D H 0.7061 0.5123 0.6123 0.044 Uiso 1 1 calc R
H11E H 0.6457 0.5287 0.6616 0.044 Uiso 1 1 calc R
H11F H 0.5861 0.5465 0.6175 0.044 Uiso 1 1 calc R
C116 C 0.4848(10) 0.4403(4) 0.5676(3) 0.026(2) Uani 1 1 d .
H11G H 0.4336 0.4672 0.5583 0.039 Uiso 1 1 calc R
H11H H 0.4302 0.4006 0.5611 0.039 Uiso 1 1 calc R
H11I H 0.5665 0.4417 0.5502 0.039 Uiso 1 1 calc R
C117 C 0.7180(8) 0.3778(4) 0.6243(3) 0.0189(17) Uani 1 1 d .
H117 H 0.7289 0.3443 0.6388 0.023 Uiso 1 1 calc R
C118 C 0.8470(9) 0.4237(5) 0.6367(4) 0.032(2) Uani 1 1 d .
H11J H 0.9241 0.4058 0.6291 0.048 Uiso 1 1 calc R
H11K H 0.8514 0.4400 0.6698 0.048 Uiso 1 1 calc R
H11L H 0.8483 0.4549 0.6193 0.048 Uiso 1 1 calc R
C119 C 0.7089(9) 0.3549(4) 0.5724(3) 0.028(2) Uani 1 1 d .
H11M H 0.7121 0.3874 0.5562 0.042 Uiso 1 1 calc R
H11N H 0.6244 0.3264 0.5640 0.042 Uiso 1 1 calc R
H11O H 0.7842 0.3361 0.5637 0.042 Uiso 1 1 calc R
C120 C 0.6117(9) 0.4373(4) 0.7053(3) 0.0190(18) Uani 1 1 d .
H120 H 0.6862 0.4711 0.7032 0.023 Uiso 1 1 calc R
C121 C 0.4974(10) 0.4621(4) 0.7289(3) 0.025(2) Uani 1 1 d .
H12F H 0.4209 0.4301 0.7304 0.038 Uiso 1 1 calc R
H12G H 0.4704 0.4891 0.7113 0.038 Uiso 1 1 calc R
H12H H 0.5277 0.4829 0.7602 0.038 Uiso 1 1 calc R
C122 C 0.6661(10) 0.3994(4) 0.7344(3) 0.028(2) Uani 1 1 d .
H12I H 0.7175 0.4245 0.7614 0.042 Uiso 1 1 calc R
H12J H 0.7242 0.3772 0.7159 0.042 Uiso 1 1 calc R
H12K H 0.5911 0.3724 0.7444 0.042 Uiso 1 1 calc R
C123 C 0.0198(9) 0.2624(4) 0.6575(3) 0.0234(19) Uani 1 1 d .
H123 H -0.0431 0.2286 0.6665 0.028 Uiso 1 1 calc R
C124 C -0.0195(9) 0.2642(4) 0.6081(3) 0.0238(19) Uani 1 1 d .
H12L H -0.1169 0.2597 0.6048 0.036 Uiso 1 1 calc R
H12M H 0.0082 0.2324 0.5870 0.036 Uiso 1 1 calc R
H12N H 0.0248 0.3016 0.6006 0.036 Uiso 1 1 calc R
C125 C -0.0004(10) 0.3176(4) 0.6895(3) 0.026(2) Uani 1 1 d .
H12O H 0.0671 0.3511 0.6840 0.039 Uiso 1 1 calc R
H12P H 0.0089 0.3133 0.7216 0.039 Uiso 1 1 calc R
H12Q H -0.0901 0.3240 0.6835 0.039 Uiso 1 1 calc R
C126 C 0.2280(9) 0.2453(4) 0.7221(3) 0.0241(19) Uani 1 1 d .
H126 H 0.3004 0.2227 0.7217 0.029 Uiso 1 1 calc R
C127 C 0.2881(10) 0.3077(5) 0.7482(3) 0.034(2) Uani 1 1 d .
H12R H 0.2178 0.3304 0.7525 0.051 Uiso 1 1 calc R
H12S H 0.3590 0.3265 0.7304 0.051 Uiso 1 1 calc R
H12T H 0.3258 0.3060 0.7783 0.051 Uiso 1 1 calc R
C128 C 0.1141(10) 0.2151(5) 0.7470(3) 0.031(2) Uani 1 1 d .
H12U H 0.1467 0.2125 0.7776 0.046 Uiso 1 1 calc R
H12V H 0.0785 0.1758 0.7294 0.046 Uiso 1 1 calc R
H12W H 0.0431 0.2374 0.7502 0.046 Uiso 1 1 calc R
C129 C 0.1658(10) 0.1710(4) 0.6306(3) 0.025(2) Uani 1 1 d .
H129 H 0.1903 0.1723 0.5981 0.031 Uiso 1 1 calc R
C130 C 0.0245(10) 0.1342(4) 0.6279(4) 0.030(2) Uani 1 1 d .
H13A H 0.0225 0.0956 0.6091 0.045 Uiso 1 1 calc R
H13B H -0.0369 0.1533 0.6138 0.045 Uiso 1 1 calc R
H13C H -0.0033 0.1300 0.6589 0.045 Uiso 1 1 calc R
C131 C 0.2614(9) 0.1375(4) 0.6496(3) 0.028(2) Uani 1 1 d .
H13D H 0.2380 0.1328 0.6810 0.042 Uiso 1 1 calc R
H13E H 0.3540 0.1594 0.6500 0.042 Uiso 1 1 calc R
H13F H 0.2529 0.0990 0.6299 0.042 Uiso 1 1 calc R
C132 C 0.2619(9) 0.3688(4) 0.6284(3) 0.0228(19) Uani 1 1 d .
C133 C 1.0842(9) 0.2131(4) 0.2442(3) 0.0229(19) Uani 1 1 d .
C134 C 1.0326(9) 0.1919(4) 0.1991(3) 0.0187(18) Uani 1 1 d .
C135 C 1.1113(9) 0.2161(4) 0.1651(3) 0.0218(18) Uani 1 1 d .
H135 H 1.0804 0.2033 0.1338 0.026 Uiso 1 1 calc R
C136 C 1.2295(10) 0.2570(4) 0.1748(3) 0.026(2) Uani 1 1 d .
C137 C 1.3080(11) 0.2809(5) 0.1367(4) 0.034(2) Uani 1 1 d .
H13G H 1.3526 0.3217 0.1481 0.051 Uiso 1 1 calc R
H13H H 1.2467 0.2788 0.1105 0.051 Uiso 1 1 calc R
H13I H 1.3753 0.2579 0.1269 0.051 Uiso 1 1 calc R
C138 C 1.2763(9) 0.2758(4) 0.2200(3) 0.025(2) Uani 1 1 d .
H138 H 1.3579 0.3039 0.2274 0.030 Uiso 1 1 calc R
C139 C 1.2045(9) 0.2538(4) 0.2548(3) 0.0239(19) Uani 1 1 d .
H139 H 1.2374 0.2665 0.2859 0.029 Uiso 1 1 calc R
C140 C 0.7845(10) 0.1608(4) 0.3450(3) 0.025(2) Uani 1 1 d .
C141 C 0.6681(9) 0.1712(5) 0.3654(3) 0.032(2) Uani 1 1 d .
H141 H 0.5874 0.1625 0.3469 0.038 Uiso 1 1 calc R
C142 C 0.6656(11) 0.1939(5) 0.4118(3) 0.035(2) Uani 1 1 d .
H142 H 0.5838 0.2004 0.4247 0.043 Uiso 1 1 calc R
C143 C 0.7802(12) 0.2070(5) 0.4392(3) 0.035(2) Uani 1 1 d .
C144 C 0.7765(15) 0.2341(5) 0.4893(4) 0.047(3) Uani 1 1 d .
H14A H 0.7136 0.2075 0.5046 0.071 Uiso 1 1 calc R
H14B H 0.7472 0.2711 0.4919 0.071 Uiso 1 1 calc R
H14C H 0.8662 0.2412 0.5040 0.071 Uiso 1 1 calc R
C145 C 0.8980(11) 0.1970(4) 0.4193(3) 0.030(2) Uani 1 1 d .
H145 H 0.9789 0.2071 0.4377 0.037 Uiso 1 1 calc R
C146 C 0.9002(9) 0.1729(4) 0.3738(3) 0.0219(18) Uani 1 1 d .
H146 H 0.9811 0.1643 0.3616 0.026 Uiso 1 1 calc R
C147 C 0.8434(10) -0.0079(4) 0.1398(3) 0.025(2) Uani 1 1 d .
H147 H 0.7644 -0.0223 0.1575 0.030 Uiso 1 1 calc R
C148 C 0.9000(11) -0.0629(4) 0.1214(3) 0.034(2) Uani 1 1 d .
H14D H 0.8274 -0.0943 0.1059 0.051 Uiso 1 1 calc R
H14E H 0.9392 -0.0754 0.1471 0.051 Uiso 1 1 calc R
H14F H 0.9690 -0.0537 0.0994 0.051 Uiso 1 1 calc R
C149 C 0.7845(10) 0.0133(4) 0.1004(3) 0.029(2) Uani 1 1 d .
H14G H 0.8558 0.0260 0.0802 0.044 Uiso 1 1 calc R
H14H H 0.7431 0.0462 0.1129 0.044 Uiso 1 1 calc R
H14I H 0.7165 -0.0184 0.0828 0.044 Uiso 1 1 calc R
C150 C 0.9769(10) 0.0133(4) 0.2298(3) 0.026(2) Uani 1 1 d .
H150 H 1.0189 -0.0203 0.2173 0.031 Uiso 1 1 calc R
C151 C 0.8446(11) -0.0107(5) 0.2497(4) 0.038(3) Uani 1 1 d .
H15A H 0.8610 -0.0322 0.2736 0.057 Uiso 1 1 calc R
H15B H 0.7847 -0.0368 0.2252 0.057 Uiso 1 1 calc R
H15C H 0.8029 0.0217 0.2632 0.057 Uiso 1 1 calc R
C152 C 1.0728(11) 0.0543(4) 0.2673(3) 0.029(2) Uani 1 1 d .
H15D H 1.0273 0.0836 0.2841 0.043 Uiso 1 1 calc R
H15E H 1.1516 0.0738 0.2531 0.043 Uiso 1 1 calc R
H15F H 1.1011 0.0318 0.2887 0.043 Uiso 1 1 calc R
C153 C 1.1215(10) 0.0654(4) 0.1595(3) 0.026(2) Uani 1 1 d .
H153 H 1.1705 0.1030 0.1787 0.031 Uiso 1 1 calc R
C154 C 1.2076(10) 0.0209(4) 0.1620(4) 0.030(2) Uani 1 1 d .
H15G H 1.1689 -0.0157 0.1408 0.045 Uiso 1 1 calc R
H15H H 1.2106 0.0137 0.1934 0.045 Uiso 1 1 calc R
H15I H 1.2986 0.0360 0.1532 0.045 Uiso 1 1 calc R
C155 C 1.1142(10) 0.0760(4) 0.1100(3) 0.028(2) Uani 1 1 d .
H15J H 1.2037 0.0935 0.1014 0.042 Uiso 1 1 calc R
H15K H 1.0533 0.1023 0.1080 0.042 Uiso 1 1 calc R
H15L H 1.0808 0.0387 0.0890 0.042 Uiso 1 1 calc R
C156 C 0.5463(10) 0.1908(5) 0.1875(3) 0.029(2) Uani 1 1 d .
H156 H 0.5169 0.2280 0.1865 0.034 Uiso 1 1 calc R
C157 C 0.4896(10) 0.1698(5) 0.2309(4) 0.033(2) Uani 1 1 d .
H15M H 0.3974 0.1752 0.2341 0.050 Uiso 1 1 calc R
H15N H 0.5448 0.1923 0.2580 0.050 Uiso 1 1 calc R
H15O H 0.4906 0.1283 0.2283 0.050 Uiso 1 1 calc R
C158 C 0.4868(10) 0.1481(5) 0.1447(4) 0.033(2) Uani 1 1 d .
H15P H 0.5203 0.1121 0.1428 0.049 Uiso 1 1 calc R
H15Q H 0.5125 0.1651 0.1175 0.049 Uiso 1 1 calc R
H15R H 0.3890 0.1392 0.1458 0.049 Uiso 1 1 calc R
C159 C 0.7866(9) 0.2367(4) 0.1393(3) 0.025(2) Uani 1 1 d .
H159 H 0.8805 0.2595 0.1465 0.030 Uiso 1 1 calc R
C160 C 0.7962(11) 0.1854(5) 0.1001(3) 0.032(2) Uani 1 1 d .
H16D H 0.7058 0.1636 0.0893 0.048 Uiso 1 1 calc R
H16E H 0.8460 0.1595 0.1115 0.048 Uiso 1 1 calc R
H16F H 0.8428 0.2005 0.0746 0.048 Uiso 1 1 calc R
C161 C 0.7094(10) 0.2785(5) 0.1237(4) 0.033(2) Uani 1 1 d .
H16G H 0.7501 0.2918 0.0966 0.049 Uiso 1 1 calc R
H16H H 0.7125 0.3122 0.1486 0.049 Uiso 1 1 calc R
H16I H 0.6160 0.2584 0.1159 0.049 Uiso 1 1 calc R
C162 C 0.7675(10) 0.2734(4) 0.2390(3) 0.029(2) Uani 1 1 d .
H162 H 0.7790 0.2580 0.2676 0.035 Uiso 1 1 calc R
C163 C 0.8965(11) 0.3149(4) 0.2352(4) 0.035(2) Uani 1 1 d .
H16J H 0.8900 0.3332 0.2085 0.052 Uiso 1 1 calc R
H16K H 0.9695 0.2937 0.2315 0.052 Uiso 1 1 calc R
H16L H 0.9147 0.3451 0.2632 0.052 Uiso 1 1 calc R
C164 C 0.6567(10) 0.3082(5) 0.2487(3) 0.031(2) Uani 1 1 d .
H16M H 0.6847 0.3399 0.2752 0.047 Uiso 1 1 calc R
H16N H 0.5742 0.2823 0.2553 0.047 Uiso 1 1 calc R
H16O H 0.6403 0.3245 0.2216 0.047 Uiso 1 1 calc R
C165 C 0.6875(10) 0.0774(4) 0.1977(3) 0.0215(19) Uani 1 1 d .
C166 C 0.3939(9) 0.4325(4) 0.3522(3) 0.0210(18) Uani 1 1 d .
C167 C 0.3760(9) 0.4567(4) 0.3988(3) 0.0206(19) Uani 1 1 d .
C168 C 0.4440(9) 0.4346(4) 0.4310(3) 0.0215(18) Uani 1 1 d .
H168 H 0.4347 0.4484 0.4628 0.026 Uiso 1 1 calc R
C169 C 0.5231(9) 0.3942(4) 0.4192(3) 0.0219(18) Uani 1 1 d .
C170 C 0.5938(10) 0.3728(4) 0.4564(3) 0.027(2) Uani 1 1 d .
H17D H 0.6610 0.4053 0.4736 0.041 Uiso 1 1 calc R
H17E H 0.6380 0.3417 0.4419 0.041 Uiso 1 1 calc R
H17F H 0.5278 0.3577 0.4775 0.041 Uiso 1 1 calc R
C171 C 0.5342(10) 0.3715(4) 0.3737(3) 0.027(2) Uani 1 1 d .
H171 H 0.5851 0.3423 0.3653 0.033 Uiso 1 1 calc R
C172 C 0.4708(10) 0.3911(4) 0.3400(3) 0.028(2) Uani 1 1 d .
H172 H 0.4801 0.3760 0.3085 0.033 Uiso 1 1 calc R
C173 C 0.1668(10) 0.4850(5) 0.2500(4) 0.030(2) Uani 1 1 d .
C174 C 0.1938(11) 0.5227(5) 0.2194(4) 0.040(3) Uani 1 1 d .
H174 H 0.2094 0.5637 0.2301 0.048 Uiso 1 1 calc R
C175 C 0.1979(13) 0.4996(8) 0.1721(4) 0.058(4) Uani 1 1 d .
H175 H 0.2137 0.5255 0.1510 0.069 Uiso 1 1 calc R
C176 C 0.1800(13) 0.4418(7) 0.1563(5) 0.051(3) Uani 1 1 d .
C177 C 0.1841(16) 0.4190(8) 0.1039(4) 0.075(5) Uani 1 1 d .
H17G H 0.1175 0.4329 0.0874 0.113 Uiso 1 1 calc R
H17H H 0.1640 0.3762 0.0976 0.113 Uiso 1 1 calc R
H17I H 0.2736 0.4334 0.0934 0.113 Uiso 1 1 calc R
C178 C 0.1543(11) 0.4057(6) 0.1866(3) 0.039(3) Uani 1 1 d .
H178 H 0.1413 0.3649 0.1756 0.046 Uiso 1 1 calc R
C179 C 0.1461(10) 0.4259(5) 0.2334(4) 0.033(2) Uani 1 1 d .
H179 H 0.1263 0.3991 0.2537 0.040 Uiso 1 1 calc R
C180 C 0.4763(10) 0.6228(4) 0.4770(3) 0.026(2) Uani 1 1 d .
H180 H 0.5515 0.6577 0.4803 0.031 Uiso 1 1 calc R
C181 C 0.3582(11) 0.6423(5) 0.5016(3) 0.034(2) Uani 1 1 d .
H18A H 0.2835 0.6087 0.4998 0.051 Uiso 1 1 calc R
H18B H 0.3302 0.6717 0.4867 0.051 Uiso 1 1 calc R
H18C H 0.3848 0.6592 0.5339 0.051 Uiso 1 1 calc R
C182 C 0.5224(11) 0.5785(4) 0.5018(3) 0.030(2) Uani 1 1 d .
H18D H 0.5604 0.5981 0.5325 0.045 Uiso 1 1 calc R
H18E H 0.5905 0.5618 0.4840 0.045 Uiso 1 1 calc R
H18F H 0.4455 0.5472 0.5047 0.045 Uiso 1 1 calc R
C183 C 0.4110(9) 0.6623(4) 0.3958(3) 0.0247(19) Uani 1 1 d .
H183 H 0.3330 0.6727 0.4132 0.030 Uiso 1 1 calc R
C184 C 0.5218(10) 0.7168(4) 0.4078(4) 0.030(2) Uani 1 1 d .
H18G H 0.5990 0.7117 0.3893 0.046 Uiso 1 1 calc R
H18H H 0.5486 0.7233 0.4406 0.046 Uiso 1 1 calc R
H18I H 0.4890 0.7505 0.4015 0.046 Uiso 1 1 calc R
C185 C 0.3645(10) 0.6524(4) 0.3450(3) 0.030(2) Uani 1 1 d .
H18J H 0.3167 0.6826 0.3404 0.045 Uiso 1 1 calc R
H18K H 0.3044 0.6139 0.3363 0.045 Uiso 1 1 calc R
H18L H 0.4425 0.6541 0.3258 0.045 Uiso 1 1 calc R
C186 C 0.5991(9) 0.5774(4) 0.3932(3) 0.024(2) Uani 1 1 d .
H186 H 0.6029 0.5388 0.4011 0.029 Uiso 1 1 calc R
C187 C 0.7261(10) 0.6197(5) 0.4148(4) 0.039(3) Uani 1 1 d .
H18M H 0.8045 0.6039 0.4043 0.058 Uiso 1 1 calc R
H18N H 0.7242 0.6248 0.4484 0.058 Uiso 1 1 calc R
H18O H 0.7314 0.6574 0.4055 0.058 Uiso 1 1 calc R
C188 C 0.6007(10) 0.5691(5) 0.3410(4) 0.033(2) Uani 1 1 d .
H18P H 0.6167 0.6072 0.3319 0.050 Uiso 1 1 calc R
H18Q H 0.5142 0.5457 0.3275 0.050 Uiso 1 1 calc R
H18R H 0.6723 0.5489 0.3301 0.050 Uiso 1 1 calc R
C189 C -0.1051(10) 0.4597(4) 0.4137(3) 0.026(2) Uani 1 1 d .
H189 H -0.1698 0.4232 0.4169 0.032 Uiso 1 1 calc R
C190 C -0.1460(10) 0.4761(4) 0.3696(4) 0.032(2) Uani 1 1 d .
H19D H -0.2417 0.4766 0.3694 0.048 Uiso 1 1 calc R
H19E H -0.1286 0.4475 0.3432 0.048 Uiso 1 1 calc R
H19F H -0.0942 0.5149 0.3674 0.048 Uiso 1 1 calc R
C191 C -0.1225(11) 0.5072(5) 0.4552(4) 0.034(2) Uani 1 1 d .
H19G H -0.0581 0.5435 0.4540 0.051 Uiso 1 1 calc R
H19H H -0.1065 0.4942 0.4839 0.051 Uiso 1 1 calc R
H19I H -0.2138 0.5139 0.4540 0.051 Uiso 1 1 calc R
C192 C 0.0974(9) 0.4200(4) 0.4655(3) 0.027(2) Uani 1 1 d .
H192 H 0.1693 0.3973 0.4585 0.032 Uiso 1 1 calc R
C193 C 0.1601(10) 0.4724(4) 0.5016(3) 0.029(2) Uani 1 1 d .
H19J H 0.0903 0.4922 0.5148 0.044 Uiso 1 1 calc R
H19K H 0.2257 0.4993 0.4875 0.044 Uiso 1 1 calc R
H19L H 0.2051 0.4596 0.5260 0.044 Uiso 1 1 calc R
C194 C -0.0148(10) 0.3794(4) 0.4848(3) 0.030(2) Uani 1 1 d .
H19M H 0.0178 0.3709 0.5135 0.045 Uiso 1 1 calc R
H19N H -0.0429 0.3429 0.4624 0.045 Uiso 1 1 calc R
H19O H -0.0912 0.3982 0.4910 0.045 Uiso 1 1 calc R
C195 C 0.0298(9) 0.3737(4) 0.3668(3) 0.027(2) Uani 1 1 d .
H195 H 0.0491 0.3854 0.3364 0.032 Uiso 1 1 calc R
C196 C 0.1239(9) 0.3351(4) 0.3736(3) 0.028(2) Uani 1 1 d .
H19P H 0.0926 0.3136 0.3980 0.041 Uiso 1 1 calc R
H19Q H 0.2138 0.3590 0.3823 0.041 Uiso 1 1 calc R
H19R H 0.1269 0.3074 0.3448 0.041 Uiso 1 1 calc R
C197 C -0.1149(10) 0.3367(4) 0.3622(4) 0.031(2) Uani 1 1 d .
H19S H -0.1191 0.3008 0.3395 0.046 Uiso 1 1 calc R
H19T H -0.1761 0.3591 0.3521 0.046 Uiso 1 1 calc R
H19U H -0.1411 0.3270 0.3920 0.046 Uiso 1 1 calc R
C198 C 0.1428(9) 0.5722(4) 0.3994(3) 0.0220(19) Uani 1 1 d .
C199 C 1.1722(9) 0.9930(4) 0.5223(3) 0.0219(18) Uani 1 1 d .
C200 C 1.1191(9) 0.9606(4) 0.4789(3) 0.0168(18) Uani 1 1 d .
C201 C 1.1951(8) 0.9734(4) 0.4414(3) 0.0211(18) Uani 1 1 d .
H201 H 1.1634 0.9528 0.4114 0.025 Uiso 1 1 calc R
C202 C 1.3160(9) 1.0152(4) 0.4460(3) 0.0238(19) Uani 1 1 d .
C203 C 1.3924(10) 1.0269(5) 0.4040(3) 0.029(2) Uani 1 1 d .
H20D H 1.4635 1.0619 0.4124 0.044 Uiso 1 1 calc R
H20E H 1.3310 1.0327 0.3805 0.044 Uiso 1 1 calc R
H20F H 1.4321 0.9935 0.3916 0.044 Uiso 1 1 calc R
C204 C 1.3619(9) 1.0462(4) 0.4892(3) 0.0214(18) Uani 1 1 d .
H204 H 1.4421 1.0754 0.4928 0.026 Uiso 1 1 calc R
C205 C 1.2902(9) 1.0346(4) 0.5275(3) 0.0216(18) Uani 1 1 d .
H205 H 1.3227 1.0554 0.5574 0.026 Uiso 1 1 calc R
C206 C 0.8842(9) 0.9680(4) 0.6312(3) 0.0193(17) Uani 1 1 d .
C207 C 0.7723(9) 0.9861(4) 0.6495(3) 0.028(2) Uani 1 1 d .
H207 H 0.6936 0.9794 0.6303 0.033 Uiso 1 1 calc R
C208 C 0.7716(10) 1.0138(5) 0.6954(3) 0.032(2) Uani 1 1 d .
H208 H 0.6910 1.0227 0.7077 0.038 Uiso 1 1 calc R
C209 C 0.8865(10) 1.0280(5) 0.7227(3) 0.030(2) Uani 1 1 d .
C210 C 0.8847(12) 1.0579(5) 0.7719(4) 0.040(3) Uani 1 1 d .
H21A H 0.7923 1.0518 0.7818 0.060 Uiso 1 1 calc R
H21B H 0.9213 1.0997 0.7746 0.060 Uiso 1 1 calc R
H21C H 0.9393 1.0416 0.7913 0.060 Uiso 1 1 calc R
C211 C 1.0003(10) 1.0117(4) 0.7042(3) 0.026(2) Uani 1 1 d .
H211 H 1.0810 1.0218 0.7228 0.031 Uiso 1 1 calc R
C212 C 1.0003(9) 0.9813(4) 0.6601(3) 0.026(2) Uani 1 1 d .
H212 H 1.0792 0.9693 0.6490 0.032 Uiso 1 1 calc R
C213 C 1.0414(10) 0.7863(4) 0.4168(3) 0.028(2) Uani 1 1 d .
H213 H 1.0740 0.7494 0.4160 0.034 Uiso 1 1 calc R
C214 C 0.9011(12) 0.7704(5) 0.3953(4) 0.041(3) Uani 1 1 d .
H21D H 0.8707 0.8060 0.3926 0.062 Uiso 1 1 calc R
H21E H 0.8409 0.7485 0.4146 0.062 Uiso 1 1 calc R
H21F H 0.9007 0.7462 0.3646 0.062 Uiso 1 1 calc R
C215 C 1.1348(11) 0.8239(5) 0.3885(3) 0.033(2) Uani 1 1 d .
H21G H 1.1436 0.8006 0.3581 0.049 Uiso 1 1 calc R
H21H H 1.2232 0.8376 0.4045 0.049 Uiso 1 1 calc R
H21I H 1.0973 0.8575 0.3848 0.049 Uiso 1 1 calc R
C216 C 0.9524(10) 0.7614(4) 0.5037(3) 0.028(2) Uani 1 1 d .
H216 H 0.8610 0.7496 0.4881 0.034 Uiso 1 1 calc R
C217 C 1.0086(11) 0.7061(4) 0.4968(4) 0.034(2) Uani 1 1 d .
H21J H 1.0940 0.7139 0.5144 0.052 Uiso 1 1 calc R
H21K H 1.0230 0.6939 0.4640 0.052 Uiso 1 1 calc R
H21L H 0.9449 0.6751 0.5074 0.052 Uiso 1 1 calc R
C218 C 0.9304(11) 0.7800(5) 0.5548(3) 0.036(2) Uani 1 1 d .
H21M H 0.8632 0.7498 0.5649 0.054 Uiso 1 1 calc R
H21N H 0.8989 0.8167 0.5597 0.054 Uiso 1 1 calc R
H21O H 1.0150 0.7856 0.5725 0.054 Uiso 1 1 calc R
C219 C 1.2224(10) 0.8406(4) 0.4977(4) 0.030(2) Uani 1 1 d .
H219 H 1.2638 0.8756 0.4848 0.036 Uiso 1 1 calc R
C220 C 1.3053(10) 0.7944(5) 0.4797(4) 0.039(3) Uani 1 1 d .
H22D H 1.3998 0.8101 0.4893 0.058 Uiso 1 1 calc R
H22E H 1.2960 0.7846 0.4461 0.058 Uiso 1 1 calc R
H22F H 1.2726 0.7592 0.4925 0.058 Uiso 1 1 calc R
C221 C 1.2434(10) 0.8596(4) 0.5491(4) 0.031(2) Uani 1 1 d .
H22G H 1.2228 0.8254 0.5637 0.046 Uiso 1 1 calc R
H22H H 1.1843 0.8862 0.5603 0.046 Uiso 1 1 calc R
H22I H 1.3369 0.8797 0.5567 0.046 Uiso 1 1 calc R
C222 C 0.6321(10) 0.9579(4) 0.4682(3) 0.027(2) Uani 1 1 d .
H222 H 0.6016 0.9928 0.4614 0.032 Uiso 1 1 calc R
C223 C 0.5836(10) 0.9496(4) 0.5158(3) 0.029(2) Uani 1 1 d .
H22J H 0.4855 0.9422 0.5152 0.043 Uiso 1 1 calc R
H22K H 0.6204 0.9849 0.5385 0.043 Uiso 1 1 calc R
H22L H 0.6138 0.9163 0.5241 0.043 Uiso 1 1 calc R
C224 C 0.5673(9) 0.9069(5) 0.4316(4) 0.032(2) Uani 1 1 d .
H22M H 0.6052 0.8731 0.4342 0.048 Uiso 1 1 calc R
H22N H 0.5840 0.9168 0.4012 0.048 Uiso 1 1 calc R
H22O H 0.4706 0.8977 0.4356 0.048 Uiso 1 1 calc R
C225 C 0.8654(9) 0.9903(4) 0.4114(3) 0.0229(19) Uani 1 1 d .
H225 H 0.9586 1.0146 0.4154 0.027 Uiso 1 1 calc R
C226 C 0.8743(10) 0.9338(5) 0.3796(3) 0.034(2) Uani 1 1 d .
H22P H 0.7840 0.9098 0.3719 0.051 Uiso 1 1 calc R
H22Q H 0.9277 0.9125 0.3950 0.051 Uiso 1 1 calc R
H22R H 0.9169 0.9424 0.3514 0.051 Uiso 1 1 calc R
C227 C 0.7802(10) 1.0253(5) 0.3897(4) 0.034(2) Uani 1 1 d .
H22S H 0.8176 1.0332 0.3605 0.051 Uiso 1 1 calc R
H22T H 0.7808 1.0623 0.4107 0.051 Uiso 1 1 calc R
H22U H 0.6880 1.0027 0.3839 0.051 Uiso 1 1 calc R
C228 C 0.8616(9) 1.0488(4) 0.5084(3) 0.0243(19) Uani 1 1 d .
H228 H 0.8789 1.0409 0.5397 0.029 Uiso 1 1 calc R
C229 C 0.9896(10) 1.0866(4) 0.4968(4) 0.031(2) Uani 1 1 d .
H22V H 0.9739 1.1013 0.4689 0.046 Uiso 1 1 calc R
H22W H 1.0591 1.0636 0.4916 0.046 Uiso 1 1 calc R
H22$ H 1.0191 1.1196 0.5223 0.046 Uiso 1 1 calc R
C230 C 0.7505(10) 1.0841(4) 0.5137(4) 0.030(2) Uani 1 1 d .
H23D H 0.7809 1.1202 0.5364 0.046 Uiso 1 1 calc R
H23E H 0.6697 1.0610 0.5242 0.046 Uiso 1 1 calc R
H23F H 0.7303 1.0937 0.4840 0.046 Uiso 1 1 calc R
C231 C 0.7764(10) 0.8524(4) 0.4942(3) 0.027(2) Uani 1 1 d .
C232 C 0.3234(10) 0.6995(4) 0.1357(3) 0.025(2) Uani 1 1 d .
C233 C 0.2986(9) 0.7113(4) 0.1829(3) 0.025(2) Uani 1 1 d .
C234 C 0.3608(9) 0.6825(4) 0.2114(3) 0.0233(19) Uani 1 1 d .
H234 H 0.3486 0.6904 0.2436 0.028 Uiso 1 1 calc R
C235 C 0.4404(9) 0.6424(5) 0.1940(3) 0.029(2) Uani 1 1 d .
C236 C 0.5058(11) 0.6128(5) 0.2261(4) 0.039(3) Uani 1 1 d .
H23G H 0.5628 0.6424 0.2495 0.059 Uiso 1 1 calc R
H23H H 0.5606 0.5881 0.2085 0.059 Uiso 1 1 calc R
H23I H 0.4365 0.5888 0.2412 0.059 Uiso 1 1 calc R
C237 C 0.4595(10) 0.6314(5) 0.1467(3) 0.030(2) Uani 1 1 d .
H237 H 0.5124 0.6044 0.1343 0.037 Uiso 1 1 calc R
C238 C 0.4019(11) 0.6597(5) 0.1183(4) 0.036(2) Uani 1 1 d .
H238 H 0.4157 0.6522 0.0862 0.043 Uiso 1 1 calc R
C239 C 0.0983(10) 0.7849(4) 0.0502(3) 0.027(2) Uani 1 1 d .
C240 C 0.0822(10) 0.8297(4) 0.0287(3) 0.029(2) Uani 1 1 d .
H240 H 0.0851 0.8672 0.0468 0.034 Uiso 1 1 calc R
C241 C 0.0621(10) 0.8216(5) -0.0182(4) 0.031(2) Uani 1 1 d .
H241 H 0.0522 0.8535 -0.0320 0.038 Uiso 1 1 calc R
C242 C 0.0560(9) 0.7671(5) -0.0456(3) 0.030(2) Uani 1 1 d .
C243 C 0.0266(11) 0.7557(5) -0.0979(3) 0.035(2) Uani 1 1 d .
H24A H 0.1048 0.7457 -0.1139 0.052 Uiso 1 1 calc R
H24B H 0.0071 0.7909 -0.1067 0.052 Uiso 1 1 calc R
H24C H -0.0509 0.7233 -0.1063 0.052 Uiso 1 1 calc R
C244 C 0.0723(10) 0.7222(4) -0.0241(3) 0.028(2) Uani 1 1 d .
H244 H 0.0702 0.6847 -0.0423 0.034 Uiso 1 1 calc R
C245 C 0.0916(10) 0.7303(4) 0.0228(4) 0.030(2) Uani 1 1 d .
H245 H 0.1004 0.6983 0.0367 0.036 Uiso 1 1 calc R
C246 C 0.3113(10) 0.9159(4) 0.2580(3) 0.027(2) Uani 1 1 d .
H246 H 0.2561 0.9284 0.2352 0.033 Uiso 1 1 calc R
C247 C 0.4198(13) 0.9694(5) 0.2764(4) 0.047(3) Uani 1 1 d .
H24D H 0.3791 1.0034 0.2849 0.070 Uiso 1 1 calc R
H24E H 0.4846 0.9762 0.2527 0.070 Uiso 1 1 calc R
H24F H 0.4657 0.9631 0.3037 0.070 Uiso 1 1 calc R
C248 C 0.2156(11) 0.9027(4) 0.2971(3) 0.032(2) Uani 1 1 d .
H24G H 0.2685 0.9052 0.3254 0.048 Uiso 1 1 calc R
H24H H 0.1599 0.8633 0.2882 0.048 Uiso 1 1 calc R
H24I H 0.1580 0.9312 0.3024 0.048 Uiso 1 1 calc R
C249 C 0.4754(10) 0.8817(4) 0.1838(3) 0.027(2) Uani 1 1 d .
H249 H 0.5463 0.9135 0.2017 0.032 Uiso 1 1 calc R
C250 C 0.4016(11) 0.9093(5) 0.1511(4) 0.034(2) Uani 1 1 d .
H25D H 0.4666 0.9299 0.1323 0.051 Uiso 1 1 calc R
H25E H 0.3542 0.9370 0.1691 0.051 Uiso 1 1 calc R
H25F H 0.3369 0.8787 0.1309 0.051 Uiso 1 1 calc R
C251 C 0.5463(11) 0.8370(5) 0.1555(4) 0.038(3) Uani 1 1 d .
H25G H 0.4793 0.8031 0.1401 0.057 Uiso 1 1 calc R
H25H H 0.6054 0.8244 0.1760 0.057 Uiso 1 1 calc R
H25I H 0.5995 0.8548 0.1324 0.057 Uiso 1 1 calc R
C252 C 0.4816(10) 0.8268(4) 0.2624(3) 0.0239(19) Uani 1 1 d .
H252 H 0.4995 0.7898 0.2439 0.029 Uiso 1 1 calc R
C253 C 0.6198(12) 0.8674(5) 0.2739(4) 0.040(3) Uani 1 1 d .
H25J H 0.6090 0.9055 0.2906 0.061 Uiso 1 1 calc R
H25K H 0.6652 0.8721 0.2454 0.061 Uiso 1 1 calc R
H25L H 0.6734 0.8504 0.2932 0.061 Uiso 1 1 calc R
C254 C 0.4221(11) 0.8102(5) 0.3063(4) 0.038(3) Uani 1 1 d .
H25M H 0.4771 0.7871 0.3189 0.056 Uiso 1 1 calc R
H25N H 0.3307 0.7871 0.2993 0.056 Uiso 1 1 calc R
H25O H 0.4202 0.8457 0.3288 0.056 Uiso 1 1 calc R
C255 C -0.1839(11) 0.7124(5) 0.1910(4) 0.041(3) Uani 1 1 d .
H255 H -0.2504 0.6745 0.1873 0.049 Uiso 1 1 calc R
C256 C -0.2066(13) 0.7415(5) 0.1486(5) 0.051(3) Uani 1 1 d .
H25P H -0.3027 0.7344 0.1408 0.077 Uiso 1 1 calc R
H25Q H -0.1609 0.7245 0.1222 0.077 Uiso 1 1 calc R
H25R H -0.1701 0.7835 0.1566 0.077 Uiso 1 1 calc R
C257 C -0.2102(13) 0.7502(6) 0.2352(5) 0.056(4) Uani 1 1 d .
H25S H -0.1392 0.7855 0.2419 0.083 Uiso 1 1 calc R
H25T H -0.2116 0.7286 0.2604 0.083 Uiso 1 1 calc R
H25U H -0.2969 0.7610 0.2322 0.083 Uiso 1 1 calc R
C258 C 0.0065(10) 0.6585(5) 0.2371(3) 0.033(2) Uani 1 1 d .
H258 H 0.0796 0.6369 0.2286 0.039 Uiso 1 1 calc R
C259 C 0.0614(12) 0.7054(6) 0.2789(4) 0.044(3) Uani 1 1 d .
H25V H -0.0111 0.7236 0.2921 0.067 Uiso 1 1 calc R
H25W H 0.1317 0.7352 0.2695 0.067 Uiso 1 1 calc R
H25$ H 0.0989 0.6878 0.3019 0.067 Uiso 1 1 calc R
C260 C -0.1136(11) 0.6131(6) 0.2469(5) 0.051(3) Uani 1 1 d .
H26D H -0.0883 0.5943 0.2714 0.077 Uiso 1 1 calc R
H26E H -0.1418 0.5836 0.2189 0.077 Uiso 1 1 calc R
H26F H -0.1877 0.6322 0.2566 0.077 Uiso 1 1 calc R
C261 C -0.0373(10) 0.6361(4) 0.1360(3) 0.030(2) Uani 1 1 d .
H261 H -0.0024 0.6551 0.1098 0.036 Uiso 1 1 calc R
C262 C -0.1806(12) 0.6040(5) 0.1216(4) 0.043(3) Uani 1 1 d .
H26G H -0.1809 0.5756 0.0930 0.064 Uiso 1 1 calc R
H26H H -0.2344 0.6321 0.1166 0.064 Uiso 1 1 calc R
H26I H -0.2188 0.5835 0.1459 0.064 Uiso 1 1 calc R
C263 C 0.0489(12) 0.5929(5) 0.1406(4) 0.044(3) Uani 1 1 d .
H26J H 0.0085 0.5677 0.1617 0.065 Uiso 1 1 calc R
H26K H 0.1386 0.6140 0.1528 0.065 Uiso 1 1 calc R
H26L H 0.0556 0.5690 0.1103 0.065 Uiso 1 1 calc R
C264 C 0.0723(11) 0.8308(5) 0.2006(3) 0.029(2) Uani 1 1 d .

loop_
_atom_site_aniso_label
_atom_site_aniso_U_11
_atom_site_aniso_U_22
_atom_site_aniso_U_33
_atom_site_aniso_U_23
_atom_site_aniso_U_13
_atom_site_aniso_U_12
Os1 0.02049(17) 0.01682(17) 0.02606(18) 0.00036(13) 0.00275(14) 0.00291(14)
Os2 0.01734(16) 0.01869(17) 0.01528(16) 0.00068(12) -0.00099(12) 0.00204(13)
Os3 0.01605(16) 0.01898(17) 0.02358(17) -0.00308(13) -0.00043(13) 0.00454(13)
Os4 0.01512(16) 0.01773(16) 0.01500(15) 0.00112(12) 0.00061(12) 0.00423(13)
Os5 0.01856(17) 0.01884(17) 0.01458(15) 0.00141(12) 0.00054(12) 0.00294(13)
Os6 0.01749(17) 0.01729(17) 0.01815(16) 0.00139(13) 0.00011(13) 0.00394(13)
Os7 0.01785(17) 0.01899(17) 0.01749(16) -0.00104(13) 0.00231(13) 0.00094(13)
Os8 0.02485(18) 0.02157(18) 0.01939(17) 0.00228(13) -0.00072(14) 0.00912(14)
P1 0.0260(12) 0.0158(11) 0.0220(12) 0.0007(9) 0.0002(9) 0.0047(9)
P2 0.0203(12) 0.0177(12) 0.0317(13) -0.0013(10) -0.0008(10) 0.0030(10)
P3 0.0165(11) 0.0208(12) 0.0177(11) 0.0014(9) -0.0009(9) 0.0017(9)
P4 0.0223(12) 0.0189(12) 0.0179(11) 0.0031(9) -0.0023(9) 0.0035(9)
P5 0.0175(12) 0.0247(13) 0.0261(12) 0.0008(10) 0.0030(9) 0.0042(10)
P6 0.0149(11) 0.0196(12) 0.0281(13) -0.0065(9) -0.0018(9) 0.0049(9)
P7 0.0180(11) 0.0198(12) 0.0162(10) 0.0009(8) 0.0009(8) 0.0038(9)
P8 0.0178(11) 0.0188(11) 0.0175(11) 0.0030(8) 0.0004(8) 0.0056(9)
P9 0.0220(12) 0.0170(11) 0.0173(11) 0.0022(9) -0.0005(9) 0.0024(9)
P10 0.0228(12) 0.0228(12) 0.0186(11) 0.0009(9) -0.0010(9) 0.0068(10)
P11 0.0204(12) 0.0177(11) 0.0220(11) 0.0023(9) -0.0023(9) 0.0022(9)
P12 0.0178(11) 0.0193(12) 0.0219(11) 0.0035(9) 0.0007(9) 0.0035(9)
P13 0.0215(12) 0.0185(12) 0.0246(12) -0.0018(9) 0.0062(9) 0.0004(9)
P14 0.0164(11) 0.0207(12) 0.0217(11) 0.0020(9) 0.0008(9) -0.0001(9)
P15 0.0313(13) 0.0210(12) 0.0190(11) 0.0051(9) 0.0015(10) 0.0065(10)
P16 0.0252(13) 0.0234(13) 0.0276(13) -0.0001(10) -0.0011(10) 0.0094(10)
O1 0.033(4) 0.020(4) 0.067(6) -0.005(4) 0.011(4) -0.004(3)
O2 0.030(4) 0.024(4) 0.041(4) 0.005(3) 0.002(3) -0.002(3)
O3 0.023(4) 0.018(3) 0.058(5) -0.001(3) -0.002(3) 0.004(3)
O4 0.024(3) 0.029(4) 0.038(4) 0.014(3) 0.003(3) 0.014(3)
O5 0.029(4) 0.029(4) 0.044(4) 0.007(3) 0.003(3) -0.001(3)
O6 0.023(4) 0.032(4) 0.047(4) 0.016(3) 0.000(3) 0.009(3)
O7 0.024(4) 0.029(4) 0.038(4) 0.007(3) 0.005(3) 0.002(3)
O8 0.053(5) 0.026(4) 0.054(5) 0.002(4) -0.005(4) 0.023(4)
N1 0.038(5) 0.027(4) 0.018(4) 0.004(3) 0.009(3) 0.007(4)
N2 0.044(5) 0.023(4) 0.033(5) 0.002(4) 0.010(4) -0.003(4)
N3 0.024(4) 0.026(4) 0.011(3) 0.002(3) 0.003(3) -0.001(3)
N4 0.022(4) 0.035(5) 0.014(4) 0.004(3) 0.001(3) -0.008(3)
N5 0.022(4) 0.023(4) 0.020(4) 0.001(3) -0.008(3) 0.004(3)
N6 0.028(4) 0.027(4) 0.029(4) -0.003(3) -0.002(3) 0.011(4)
N7 0.030(4) 0.021(4) 0.015(3) -0.005(3) -0.001(3) 0.010(3)
N8 0.024(4) 0.020(4) 0.018(4) 0.001(3) 0.001(3) 0.005(3)
N9 0.025(4) 0.022(4) 0.013(3) 0.001(3) 0.003(3) 0.002(3)
N10 0.021(4) 0.028(4) 0.025(4) 0.001(3) 0.006(3) -0.001(3)
N11 0.037(5) 0.029(4) 0.015(4) -0.001(3) -0.004(3) 0.013(4)
N12 0.023(4) 0.030(4) 0.025(4) -0.001(3) -0.003(3) 0.010(3)
N13 0.012(3) 0.026(4) 0.019(4) 0.003(3) 0.000(3) 0.003(3)
N14 0.021(4) 0.023(4) 0.025(4) -0.001(3) 0.006(3) 0.001(3)
N15 0.037(5) 0.035(5) 0.015(4) 0.004(3) 0.003(3) 0.016(4)
N16 0.040(5) 0.030(5) 0.024(4) 0.004(3) -0.003(4) 0.019(4)
B1 0.038(7) 0.037(7) 0.025(6) 0.015(5) 0.011(5) 0.018(5)
B2 0.025(5) 0.018(5) 0.020(5) 0.001(4) -0.007(4) 0.007(4)
B3 0.016(5) 0.021(5) 0.026(5) 0.000(4) 0.000(4) 0.005(4)
B4 0.015(5) 0.021(5) 0.022(5) 0.008(4) 0.001(4) 0.000(4)
B5 0.022(5) 0.015(5) 0.023(5) 0.007(4) 0.006(4) 0.006(4)
B6 0.018(5) 0.020(5) 0.026(5) -0.003(4) -0.009(4) -0.003(4)
B7 0.020(5) 0.019(5) 0.023(5) -0.002(4) -0.004(4) 0.005(4)
B8 0.032(6) 0.034(6) 0.022(5) 0.004(4) -0.002(4) 0.011(5)
C1 0.037(5) 0.010(4) 0.026(5) -0.004(3) 0.006(4) 0.009(4)
C2 0.020(4) 0.022(5) 0.022(4) 0.004(4) 0.002(4) 0.006(4)
C3 0.024(5) 0.022(5) 0.025(5) -0.001(4) 0.003(4) 0.010(4)
C4 0.023(5) 0.024(5) 0.038(5) 0.012(4) 0.007(4) 0.012(4)
C5 0.036(6) 0.034(6) 0.046(6) 0.022(5) 0.011(5) 0.008(5)
C6 0.018(5) 0.024(5) 0.043(6) 0.006(4) -0.002(4) 0.009(4)
C7 0.031(5) 0.028(5) 0.029(5) 0.004(4) -0.002(4) 0.005(4)
C8 0.048(7) 0.025(6) 0.052(7) 0.012(5) 0.021(6) 0.003(5)
C9 0.042(7) 0.058(8) 0.042(7) 0.010(6) 0.029(6) 0.003(6)
C10 0.060(8) 0.040(7) 0.047(7) -0.001(6) 0.037(7) 0.006(6)
C11 0.077(10) 0.029(6) 0.033(6) 0.006(5) 0.017(6) 0.003(6)
C12 0.103(13) 0.046(8) 0.034(7) -0.005(6) 0.022(7) 0.003(8)
C13 0.064(8) 0.033(6) 0.035(6) 0.012(5) 0.013(6) 0.003(6)
C14 0.057(8) 0.046(7) 0.024(5) 0.013(5) 0.018(5) 0.020(6)
C15 0.028(5) 0.021(5) 0.027(5) 0.002(4) 0.004(4) 0.001(4)
C16 0.035(6) 0.031(5) 0.029(5) -0.001(4) -0.005(4) 0.012(4)
C17 0.035(6) 0.036(6) 0.030(5) 0.000(4) -0.008(4) 0.007(5)
C18 0.042(6) 0.017(4) 0.026(5) -0.002(4) 0.000(4) 0.010(4)
C19 0.056(7) 0.025(5) 0.029(5) 0.013(4) 0.011(5) 0.017(5)
C20 0.054(7) 0.034(6) 0.026(5) -0.007(4) -0.011(5) 0.021(5)
C21 0.029(5) 0.019(5) 0.037(6) -0.002(4) 0.009(4) 0.007(4)
C22 0.028(5) 0.035(6) 0.049(7) -0.005(5) 0.014(5) 0.012(5)
C23 0.044(7) 0.043(7) 0.034(6) 0.009(5) 0.016(5) 0.013(5)
C24 0.027(5) 0.017(4) 0.039(6) 0.006(4) 0.001(4) 0.007(4)
C25 0.035(6) 0.044(7) 0.035(6) -0.001(5) 0.000(5) 0.008(5)
C26 0.046(7) 0.034(6) 0.052(7) 0.013(5) -0.005(6) 0.019(5)
C27 0.011(4) 0.031(5) 0.054(7) 0.001(5) 0.004(4) 0.003(4)
C28 0.025(6) 0.033(6) 0.075(9) 0.012(6) 0.015(6) -0.001(5)
C29 0.025(6) 0.036(6) 0.071(9) -0.001(6) -0.016(6) 0.001(5)
C30 0.027(5) 0.030(5) 0.032(5) 0.002(4) 0.002(4) 0.009(4)
C31 0.022(5) 0.041(6) 0.048(7) -0.016(5) 0.003(5) 0.007(5)
C32 0.022(5) 0.027(5) 0.047(6) -0.010(5) 0.005(4) 0.001(4)
C33 0.033(6) 0.031(6) 0.034(6) 0.000(4) 0.005(4) 0.010(5)
C34 0.013(4) 0.021(5) 0.030(5) 0.001(4) 0.002(3) 0.007(3)
C35 0.022(5) 0.018(5) 0.023(5) 0.006(4) 0.001(4) -0.004(4)
C36 0.023(5) 0.018(4) 0.018(4) 0.003(3) -0.003(3) -0.002(4)
C37 0.009(4) 0.020(4) 0.031(5) 0.003(4) 0.007(3) 0.004(3)
C38 0.027(5) 0.035(6) 0.028(5) 0.016(4) 0.004(4) 0.010(4)
C39 0.013(4) 0.026(5) 0.025(5) -0.001(4) 0.007(3) 0.002(4)
C40 0.019(4) 0.029(5) 0.018(4) -0.006(4) -0.005(3) 0.004(4)
C41 0.014(4) 0.035(5) 0.025(5) 0.007(4) 0.006(3) 0.008(4)
C42 0.027(5) 0.017(4) 0.029(5) 0.002(4) 0.010(4) 0.001(4)
C43 0.023(5) 0.038(6) 0.022(5) 0.016(4) 0.008(4) 0.005(4)
C44 0.014(4) 0.039(6) 0.028(5) 0.012(4) 0.002(4) 0.009(4)
C45 0.027(5) 0.048(7) 0.028(5) 0.005(5) 0.006(4) 0.009(5)
C46 0.015(4) 0.031(5) 0.034(5) -0.004(4) 0.000(4) 0.007(4)
C47 0.019(4) 0.018(4) 0.024(4) 0.007(3) 0.008(3) 0.001(3)
C48 0.026(5) 0.027(5) 0.027(5) 0.005(4) -0.001(4) 0.007(4)
C49 0.030(6) 0.026(5) 0.050(7) 0.012(5) 0.015(5) 0.006(4)
C50 0.014(4) 0.038(6) 0.042(6) 0.004(5) -0.005(4) -0.001(4)
C51 0.023(5) 0.026(5) 0.021(4) 0.004(4) 0.001(4) 0.003(4)
C52 0.029(5) 0.025(5) 0.028(5) 0.009(4) -0.001(4) 0.004(4)
C53 0.031(6) 0.050(7) 0.022(5) -0.005(4) -0.007(4) 0.014(5)
C54 0.040(6) 0.029(5) 0.016(4) -0.001(4) -0.001(4) 0.009(4)
C55 0.040(6) 0.028(5) 0.029(5) 0.004(4) 0.009(4) 0.007(5)
C56 0.023(5) 0.021(5) 0.039(6) -0.007(4) -0.009(4) 0.005(4)
C57 0.034(5) 0.025(5) 0.022(5) -0.003(4) -0.002(4) 0.006(4)
C58 0.041(6) 0.037(6) 0.021(5) -0.004(4) -0.006(4) 0.014(5)
C59 0.026(5) 0.027(5) 0.034(5) -0.006(4) -0.003(4) 0.005(4)
C60 0.022(5) 0.021(5) 0.027(5) 0.010(4) -0.004(4) 0.000(4)
C61 0.041(6) 0.029(5) 0.029(5) 0.009(4) 0.005(4) 0.002(5)
C62 0.034(6) 0.031(5) 0.027(5) 0.018(4) -0.007(4) -0.001(4)
C63 0.023(5) 0.019(4) 0.021(4) 0.001(3) -0.001(3) 0.006(4)
C64 0.031(5) 0.033(6) 0.031(5) 0.018(4) 0.011(4) 0.009(4)
C65 0.028(5) 0.026(5) 0.042(6) 0.012(4) 0.009(4) 0.013(4)
C66 0.032(5) 0.015(4) 0.024(5) 0.001(4) -0.009(4) 0.005(4)
C67 0.015(4) 0.021(4) 0.020(4) 0.003(3) -0.003(3) 0.002(3)
C68 0.012(4) 0.019(4) 0.027(5) 0.003(4) -0.005(3) 0.000(3)
C69 0.019(5) 0.032(5) 0.023(5) -0.001(4) 0.001(4) 0.001(4)
C70 0.021(5) 0.021(5) 0.024(5) 0.002(4) -0.003(4) 0.005(4)
C71 0.026(5) 0.034(5) 0.024(5) 0.003(4) -0.002(4) 0.008(4)
C72 0.020(5) 0.020(5) 0.026(5) 0.000(4) 0.002(4) 0.003(4)
C73 0.017(4) 0.022(5) 0.025(5) -0.002(3) 0.001(3) 0.010(4)
C74 0.020(4) 0.022(5) 0.031(5) 0.007(4) 0.000(4) 0.005(4)
C75 0.020(5) 0.033(5) 0.029(5) 0.005(4) -0.006(4) 0.005(4)
C76 0.027(5) 0.028(5) 0.036(6) 0.006(4) -0.011(4) 0.004(4)
C77 0.043(6) 0.028(5) 0.031(5) 0.011(4) 0.001(5) 0.010(5)
C78 0.047(7) 0.037(6) 0.029(6) 0.007(5) -0.010(5) 0.001(5)
C79 0.039(6) 0.028(5) 0.029(5) 0.006(4) 0.001(4) 0.003(5)
C80 0.024(5) 0.028(5) 0.037(6) 0.010(4) -0.009(4) -0.001(4)
C81 0.031(5) 0.027(5) 0.033(5) 0.000(4) 0.004(4) 0.011(4)
C82 0.039(6) 0.037(6) 0.048(7) 0.010(5) 0.015(5) 0.008(5)
C83 0.044(7) 0.057(8) 0.035(6) -0.008(6) 0.009(5) 0.008(6)
C84 0.019(5) 0.033(6) 0.043(6) 0.007(5) 0.006(4) 0.004(4)
C85 0.025(5) 0.026(5) 0.044(6) -0.004(4) -0.002(4) 0.006(4)
C86 0.026(5) 0.033(6) 0.047(6) 0.002(5) 0.007(5) 0.010(4)
C87 0.018(4) 0.023(5) 0.028(5) -0.005(4) -0.002(4) 0.001(4)
C88 0.029(5) 0.016(5) 0.048(6) -0.005(4) -0.002(5) 0.000(4)
C89 0.024(5) 0.020(5) 0.037(5) -0.007(4) 0.001(4) 0.003(4)
C90 0.025(5) 0.025(5) 0.030(5) -0.005(4) -0.003(4) -0.001(4)
C91 0.045(7) 0.030(6) 0.033(6) -0.008(4) 0.003(5) 0.015(5)
C92 0.034(6) 0.042(6) 0.027(5) 0.000(4) -0.005(4) 0.009(5)
C93 0.022(5) 0.020(5) 0.033(5) 0.000(4) -0.002(4) 0.009(4)
C94 0.034(6) 0.025(5) 0.034(5) 0.002(4) -0.002(4) 0.009(4)
C95 0.022(5) 0.028(5) 0.045(6) 0.005(5) -0.003(4) 0.003(4)
C96 0.012(4) 0.023(5) 0.048(6) 0.000(4) 0.002(4) 0.008(4)
C97 0.022(5) 0.029(5) 0.047(6) -0.001(5) 0.010(4) 0.011(4)
C98 0.013(5) 0.031(6) 0.064(8) -0.006(5) -0.010(5) 0.002(4)
C99 0.014(4) 0.022(5) 0.039(6) -0.009(4) 0.004(4) -0.002(4)
C100 0.015(4) 0.013(4) 0.018(4) 0.004(3) 0.007(3) 0.004(3)
C101 0.019(4) 0.015(4) 0.023(5) -0.002(3) 0.002(4) 0.002(4)
C102 0.020(4) 0.019(4) 0.017(4) 0.011(3) -0.001(3) -0.003(3)
C103 0.011(4) 0.022(4) 0.027(5) 0.011(4) -0.002(3) 0.002(3)
C104 0.020(5) 0.029(5) 0.022(4) 0.008(4) 0.000(4) 0.002(4)
C105 0.019(4) 0.019(4) 0.039(5) 0.009(4) 0.006(4) 0.008(4)
C106 0.020(4) 0.021(4) 0.023(4) -0.001(3) 0.009(3) 0.006(4)
C107 0.017(4) 0.030(5) 0.022(4) 0.007(4) -0.005(3) 0.005(4)
C108 0.025(5) 0.028(5) 0.015(4) 0.005(3) -0.002(3) 0.002(4)
C109 0.025(5) 0.038(6) 0.020(5) 0.006(4) 0.001(4) 0.005(4)
C110 0.024(5) 0.039(6) 0.020(4) -0.002(4) -0.003(4) 0.010(4)
C111 0.038(6) 0.057(7) 0.023(5) -0.006(5) -0.005(4) 0.031(6)
C112 0.023(5) 0.031(5) 0.021(4) 0.003(4) -0.002(4) 0.000(4)
C113 0.022(5) 0.028(5) 0.021(4) 0.006(4) -0.003(4) 0.002(4)
C114 0.022(4) 0.023(5) 0.022(4) 0.000(3) -0.004(3) 0.005(4)
C115 0.024(5) 0.021(5) 0.043(6) 0.008(4) -0.008(4) 0.004(4)
C116 0.028(5) 0.023(5) 0.028(5) 0.005(4) 0.000(4) 0.005(4)
C117 0.011(4) 0.025(5) 0.019(4) 0.003(3) 0.000(3) 0.001(3)
C118 0.013(4) 0.034(6) 0.043(6) -0.007(4) -0.003(4) 0.003(4)
C119 0.019(5) 0.034(5) 0.027(5) -0.005(4) 0.010(4) 0.008(4)
C120 0.019(4) 0.017(4) 0.021(4) -0.004(3) 0.000(3) 0.012(3)
C121 0.029(5) 0.023(5) 0.024(5) -0.005(4) 0.001(4) 0.010(4)
C122 0.025(5) 0.034(5) 0.023(5) -0.007(4) -0.005(4) 0.010(4)
C123 0.016(4) 0.029(5) 0.027(5) 0.006(4) 0.002(4) 0.010(4)
C124 0.014(4) 0.033(5) 0.025(5) 0.009(4) -0.004(3) 0.004(4)
C125 0.023(5) 0.029(5) 0.030(5) 0.012(4) 0.014(4) 0.010(4)
C126 0.020(4) 0.028(5) 0.021(4) 0.005(4) -0.001(3) -0.001(4)
C127 0.026(5) 0.048(7) 0.019(5) -0.002(4) -0.003(4) -0.002(5)
C128 0.023(5) 0.048(6) 0.025(5) 0.015(4) 0.009(4) 0.005(4)
C129 0.026(5) 0.022(5) 0.026(5) 0.003(4) -0.002(4) 0.002(4)
C130 0.023(5) 0.025(5) 0.042(6) 0.006(4) 0.004(4) 0.007(4)
C131 0.020(5) 0.028(5) 0.036(5) 0.003(4) 0.003(4) 0.006(4)
C132 0.023(5) 0.019(5) 0.020(4) -0.002(3) 0.008(4) -0.002(4)
C133 0.025(5) 0.020(5) 0.028(5) 0.007(4) 0.007(4) 0.013(4)
C134 0.027(5) 0.009(4) 0.019(4) 0.000(3) 0.004(4) 0.004(3)
C135 0.023(5) 0.023(5) 0.017(4) -0.001(3) 0.005(3) 0.005(4)
C136 0.030(5) 0.022(5) 0.029(5) 0.008(4) 0.011(4) 0.007(4)
C137 0.035(6) 0.031(6) 0.030(5) 0.004(4) 0.008(4) -0.002(5)
C138 0.018(4) 0.019(5) 0.034(5) 0.005(4) 0.005(4) -0.003(4)
C139 0.022(5) 0.029(5) 0.020(4) 0.002(4) -0.002(4) 0.007(4)
C140 0.029(5) 0.029(5) 0.016(4) 0.003(4) 0.001(4) 0.005(4)
C141 0.011(4) 0.048(6) 0.032(5) 0.007(5) 0.001(4) 0.000(4)
C142 0.033(6) 0.047(7) 0.024(5) 0.004(4) 0.012(4) 0.005(5)
C143 0.045(6) 0.038(6) 0.017(5) -0.004(4) 0.009(4) 0.008(5)
C144 0.088(10) 0.033(6) 0.018(5) 0.003(4) 0.013(6) 0.008(6)
C145 0.043(6) 0.020(5) 0.023(5) 0.002(4) -0.002(4) -0.005(4)
C146 0.018(4) 0.025(5) 0.022(4) 0.007(4) 0.005(3) 0.000(4)
C147 0.025(5) 0.028(5) 0.020(4) 0.002(4) -0.006(4) 0.003(4)
C148 0.041(6) 0.030(5) 0.027(5) -0.001(4) -0.003(4) 0.006(5)
C149 0.031(5) 0.026(5) 0.029(5) -0.003(4) -0.006(4) 0.009(4)
C150 0.030(5) 0.020(5) 0.027(5) 0.001(4) -0.002(4) 0.007(4)
C151 0.040(6) 0.041(6) 0.029(5) 0.015(5) -0.004(5) -0.010(5)
C152 0.042(6) 0.027(5) 0.020(4) 0.004(4) -0.007(4) 0.010(4)
C153 0.025(5) 0.021(5) 0.032(5) 0.007(4) 0.006(4) 0.007(4)
C154 0.026(5) 0.027(5) 0.037(6) 0.007(4) 0.006(4) 0.004(4)
C155 0.031(5) 0.032(5) 0.024(5) 0.010(4) 0.007(4) 0.009(4)
C156 0.020(5) 0.037(6) 0.034(5) 0.013(4) 0.007(4) 0.012(4)
C157 0.026(5) 0.038(6) 0.035(6) 0.007(5) 0.009(4) 0.003(4)
C158 0.024(5) 0.032(6) 0.041(6) 0.013(5) -0.007(4) -0.003(4)
C159 0.022(5) 0.032(5) 0.021(4) 0.004(4) -0.002(4) 0.004(4)
C160 0.034(6) 0.041(6) 0.023(5) 0.007(4) 0.007(4) 0.012(5)
C161 0.032(6) 0.036(6) 0.032(5) 0.016(4) -0.003(4) 0.002(5)
C162 0.033(5) 0.026(5) 0.029(5) -0.007(4) -0.006(4) 0.016(4)
C163 0.035(6) 0.024(5) 0.040(6) -0.004(4) -0.012(5) 0.004(4)
C164 0.030(5) 0.039(6) 0.024(5) -0.005(4) 0.001(4) 0.016(5)
C165 0.026(5) 0.029(5) 0.009(4) 0.004(3) -0.009(3) 0.004(4)
C166 0.016(4) 0.017(4) 0.029(5) 0.007(3) 0.006(3) -0.001(3)
C167 0.027(5) 0.012(4) 0.019(4) -0.002(3) -0.002(4) 0.000(4)
C168 0.022(5) 0.021(4) 0.017(4) -0.002(3) 0.000(3) -0.001(4)
C169 0.014(4) 0.018(4) 0.034(5) 0.008(4) 0.004(4) 0.001(3)
C170 0.027(5) 0.027(5) 0.033(5) 0.008(4) 0.000(4) 0.014(4)
C171 0.026(5) 0.033(5) 0.024(5) 0.008(4) 0.007(4) 0.008(4)
C172 0.031(5) 0.034(5) 0.020(4) 0.006(4) 0.005(4) 0.010(4)
C173 0.021(5) 0.035(6) 0.032(5) 0.006(4) -0.008(4) 0.001(4)
C174 0.039(6) 0.043(7) 0.042(6) 0.015(5) -0.004(5) 0.010(5)
C175 0.043(7) 0.104(13) 0.040(7) 0.042(8) 0.011(6) 0.023(8)
C176 0.039(7) 0.069(9) 0.050(8) 0.013(7) -0.003(6) 0.021(7)
C177 0.075(11) 0.130(15) 0.024(6) 0.005(8) 0.004(6) 0.035(11)
C178 0.031(6) 0.060(8) 0.022(5) -0.006(5) -0.003(4) 0.016(5)
C179 0.027(5) 0.037(6) 0.033(5) 0.006(4) 0.000(4) 0.001(4)
C180 0.027(5) 0.029(5) 0.020(5) 0.008(4) -0.003(4) 0.003(4)
C181 0.047(7) 0.035(6) 0.023(5) 0.005(4) 0.001(4) 0.016(5)
C182 0.038(6) 0.030(5) 0.022(5) 0.000(4) -0.007(4) 0.011(4)
C183 0.019(4) 0.023(5) 0.030(5) 0.008(4) 0.004(4) -0.001(4)
C184 0.035(6) 0.017(5) 0.039(6) 0.003(4) 0.001(4) 0.006(4)
C185 0.029(5) 0.031(5) 0.032(5) -0.001(4) 0.001(4) 0.013(4)
C186 0.022(5) 0.019(5) 0.031(5) 0.002(4) -0.003(4) 0.007(4)
C187 0.019(5) 0.032(6) 0.057(7) -0.001(5) -0.002(5) -0.003(4)
C188 0.025(5) 0.038(6) 0.035(6) 0.003(5) 0.006(4) 0.006(5)
C189 0.021(5) 0.024(5) 0.035(5) 0.005(4) 0.004(4) 0.007(4)
C190 0.026(5) 0.026(5) 0.042(6) 0.004(4) -0.006(4) 0.001(4)
C191 0.029(5) 0.031(6) 0.044(6) 0.005(5) 0.006(5) 0.011(5)
C192 0.020(5) 0.034(5) 0.028(5) 0.008(4) 0.005(4) 0.007(4)
C193 0.031(5) 0.031(5) 0.022(5) -0.003(4) -0.003(4) 0.006(4)
C194 0.029(5) 0.032(5) 0.027(5) 0.008(4) 0.007(4) -0.003(4)
C195 0.025(5) 0.029(5) 0.020(4) 0.001(4) 0.001(4) -0.004(4)
C196 0.020(5) 0.024(5) 0.036(5) -0.008(4) 0.004(4) 0.009(4)
C197 0.027(5) 0.030(5) 0.032(5) 0.005(4) -0.002(4) 0.000(4)
C198 0.018(4) 0.019(5) 0.026(5) 0.007(4) 0.004(4) -0.006(4)
C199 0.025(5) 0.024(5) 0.020(4) 0.008(3) 0.002(4) 0.011(4)
C200 0.023(5) 0.008(4) 0.017(4) -0.001(3) 0.008(3) 0.002(3)
C201 0.014(4) 0.025(5) 0.020(4) -0.003(3) 0.003(3) 0.000(3)
C202 0.025(5) 0.024(5) 0.024(5) 0.005(4) 0.003(4) 0.008(4)
C203 0.027(5) 0.033(5) 0.024(5) 0.007(4) 0.005(4) -0.001(4)
C204 0.013(4) 0.021(4) 0.032(5) 0.009(4) 0.004(3) 0.004(3)
C205 0.020(4) 0.026(5) 0.018(4) 0.004(3) 0.002(3) 0.003(4)
C206 0.019(4) 0.021(4) 0.016(4) 0.004(3) 0.002(3) 0.001(3)
C207 0.016(4) 0.040(6) 0.026(5) -0.003(4) -0.003(4) 0.011(4)
C208 0.026(5) 0.040(6) 0.027(5) -0.003(4) 0.005(4) 0.013(4)
C209 0.023(5) 0.038(6) 0.026(5) -0.001(4) 0.005(4) 0.004(4)
C210 0.038(6) 0.049(7) 0.029(6) -0.007(5) -0.001(5) 0.012(5)
C211 0.021(5) 0.027(5) 0.028(5) 0.006(4) 0.000(4) -0.003(4)
C212 0.018(4) 0.032(5) 0.028(5) 0.007(4) 0.001(4) 0.005(4)
C213 0.034(5) 0.022(5) 0.021(5) -0.005(4) 0.005(4) -0.003(4)
C214 0.048(7) 0.040(6) 0.023(5) -0.003(4) 0.004(5) -0.011(5)
C215 0.037(6) 0.033(6) 0.024(5) -0.002(4) 0.010(4) 0.007(5)
C216 0.031(5) 0.023(5) 0.025(5) -0.001(4) 0.008(4) -0.004(4)
C217 0.039(6) 0.025(5) 0.036(6) 0.000(4) 0.003(5) 0.004(5)
C218 0.043(6) 0.038(6) 0.022(5) 0.003(4) 0.010(4) -0.001(5)
C219 0.027(5) 0.018(5) 0.040(6) -0.005(4) 0.003(4) 0.002(4)
C220 0.023(5) 0.028(6) 0.063(8) -0.002(5) 0.009(5) 0.010(4)
C221 0.026(5) 0.024(5) 0.040(6) 0.000(4) -0.001(4) 0.006(4)
C222 0.032(5) 0.029(5) 0.023(5) 0.011(4) 0.003(4) 0.007(4)
C223 0.030(5) 0.024(5) 0.032(5) 0.001(4) 0.006(4) 0.007(4)
C224 0.015(4) 0.039(6) 0.036(6) 0.003(4) -0.004(4) -0.006(4)
C225 0.022(5) 0.027(5) 0.019(4) 0.006(4) 0.002(3) 0.001(4)
C226 0.028(5) 0.046(6) 0.022(5) -0.006(4) -0.005(4) 0.008(5)
C227 0.027(5) 0.052(7) 0.028(5) 0.009(5) 0.000(4) 0.018(5)
C228 0.023(5) 0.019(4) 0.028(5) 0.004(4) 0.001(4) -0.002(4)
C229 0.022(5) 0.028(5) 0.044(6) 0.006(4) -0.007(4) 0.007(4)
C230 0.029(5) 0.018(5) 0.042(6) -0.001(4) -0.005(4) 0.006(4)
C231 0.029(5) 0.026(5) 0.022(5) -0.005(4) 0.001(4) 0.006(4)
C232 0.025(5) 0.032(5) 0.021(4) 0.009(4) 0.005(4) 0.005(4)
C233 0.015(4) 0.034(5) 0.029(5) 0.013(4) 0.001(4) 0.006(4)
C234 0.030(5) 0.020(5) 0.019(4) 0.001(3) 0.007(4) 0.005(4)
C235 0.020(5) 0.040(6) 0.025(5) 0.000(4) -0.001(4) 0.010(4)
C236 0.038(6) 0.047(7) 0.040(6) 0.013(5) 0.015(5) 0.023(5)
C237 0.030(5) 0.039(6) 0.029(5) 0.009(4) 0.007(4) 0.020(5)
C238 0.030(6) 0.045(7) 0.036(6) 0.006(5) 0.005(4) 0.014(5)
C239 0.029(5) 0.029(5) 0.023(5) 0.006(4) 0.000(4) 0.006(4)
C240 0.037(6) 0.030(5) 0.024(5) 0.008(4) 0.004(4) 0.014(4)
C241 0.029(5) 0.037(6) 0.036(6) 0.017(5) -0.003(4) 0.014(5)
C242 0.014(4) 0.053(7) 0.022(5) 0.007(4) 0.004(4) 0.008(4)
C243 0.032(6) 0.054(7) 0.018(5) 0.006(4) 0.007(4) 0.010(5)
C244 0.027(5) 0.025(5) 0.030(5) 0.004(4) 0.001(4) 0.002(4)
C245 0.029(5) 0.023(5) 0.042(6) 0.011(4) -0.002(4) 0.009(4)
C246 0.035(5) 0.030(5) 0.019(4) 0.007(4) 0.009(4) 0.009(4)
C247 0.060(8) 0.026(6) 0.043(7) -0.004(5) 0.014(6) -0.008(5)
C248 0.038(6) 0.023(5) 0.031(5) 0.003(4) 0.010(4) -0.001(4)
C249 0.034(5) 0.032(5) 0.016(4) 0.001(4) -0.007(4) 0.012(4)
C250 0.045(6) 0.032(6) 0.030(5) 0.012(4) 0.012(5) 0.013(5)
C251 0.033(6) 0.046(7) 0.037(6) 0.006(5) 0.009(5) 0.014(5)
C252 0.030(5) 0.019(4) 0.022(4) 0.004(3) -0.005(4) 0.003(4)
C253 0.047(7) 0.034(6) 0.035(6) 0.007(5) -0.023(5) -0.004(5)
C254 0.038(6) 0.039(6) 0.032(6) 0.014(5) -0.016(5) -0.005(5)
C255 0.023(5) 0.033(6) 0.063(8) -0.001(5) -0.010(5) 0.007(4)
C256 0.043(7) 0.038(7) 0.069(9) -0.002(6) -0.026(6) 0.014(6)
C257 0.040(7) 0.046(7) 0.079(10) -0.013(7) 0.012(7) 0.025(6)
C258 0.025(5) 0.046(6) 0.031(5) 0.016(5) 0.003(4) 0.007(5)
C259 0.039(6) 0.067(8) 0.026(5) 0.002(5) 0.000(5) 0.016(6)
C260 0.027(6) 0.073(9) 0.058(8) 0.039(7) 0.003(5) -0.001(6)
C261 0.032(5) 0.025(5) 0.026(5) -0.008(4) 0.007(4) 0.004(4)
C262 0.051(7) 0.037(6) 0.038(6) 0.002(5) -0.008(5) 0.010(5)
C263 0.036(6) 0.038(6) 0.051(7) -0.010(5) 0.014(5) 0.010(5)
C264 0.037(6) 0.035(6) 0.014(4) 0.001(4) -0.005(4) 0.006(5)

loop_
_atom_type_symbol
_atom_type_description
_atom_type_scat_dispersion_real
_atom_type_scat_dispersion_imag
_atom_type_scat_source
C C 0.0033 0.0016 'International Tables Vol C Tables 4.2.6.8 and 6.1.1.4'
H H 0.0000 0.0000 'International Tables Vol C Tables 4.2.6.8 and 6.1.1.4'
B B 0.0013 0.0007 'International Tables Vol C Tables 4.2.6.8 and 6.1.1.4'
N N 0.0061 0.0033 'International Tables Vol C Tables 4.2.6.8 and 6.1.1.4'
P P 0.1023 0.0942 'International Tables Vol C Tables 4.2.6.8 and 6.1.1.4'
O O 0.0106 0.0060 'International Tables Vol C Tables 4.2.6.8 and 6.1.1.4'
Os Os -1.2165 7.6030 'International Tables Vol C Tables 4.2.6.8 and 6.1.1.4'

loop_
_geom_angle_atom_site_label_1
_geom_angle_atom_site_label_2
_geom_angle_atom_site_label_3
_geom_angle
C33 Os1 B1 89.5(5)
C33 Os1 C2 167.8(4)
B1 Os1 C2 79.2(4)
C33 Os1 P2 95.4(3)
B1 Os1 P2 90.8(3)
C2 Os1 P2 89.4(2)
C33 Os1 P1 87.1(3)
B1 Os1 P1 101.0(3)
C2 Os1 P1 90.5(2)
P2 Os1 P1 167.97(9)
C66 Os2 B2 89.7(4)
C66 Os2 C35 168.6(4)
B2 Os2 C35 79.4(4)
C66 Os2 P3 95.9(3)
B2 Os2 P3 91.6(3)
C35 Os2 P3 87.9(3)
C66 Os2 P4 86.5(3)
B2 Os2 P4 100.3(3)
C35 Os2 P4 92.0(3)
P3 Os2 P4 167.94(8)
C99 Os3 B3 91.1(4)
C99 Os3 C68 170.0(4)
B3 Os3 C68 79.3(4)
C99 Os3 P5 94.1(3)
B3 Os3 P5 91.1(3)
C68 Os3 P5 89.2(2)
C99 Os3 P6 89.2(3)
B3 Os3 P6 100.0(3)
C68 Os3 P6 89.4(2)
P5 Os3 P6 168.29(9)
C132 Os4 B4 89.4(4)
C132 Os4 C101 169.5(4)
B4 Os4 C101 80.7(4)
C132 Os4 P8 95.5(3)
B4 Os4 P8 90.9(3)
C101 Os4 P8 88.2(3)
C132 Os4 P7 88.9(3)
B4 Os4 P7 101.4(3)
C101 Os4 P7 89.6(3)
P8 Os4 P7 167.08(8)
C165 Os5 B5 93.4(4)
C165 Os5 C134 171.7(3)
B5 Os5 C134 79.0(4)
C165 Os5 P10 94.4(3)
B5 Os5 P10 92.2(3)
C134 Os5 P10 89.3(2)
C165 Os5 P9 86.3(3)
B5 Os5 P9 98.0(3)
C134 Os5 P9 91.3(2)
P10 Os5 P9 169.77(8)
C198 Os6 B6 91.4(4)
C198 Os6 C167 170.3(4)
B6 Os6 C167 80.0(4)
C198 Os6 P12 94.8(3)
B6 Os6 P12 91.3(3)
C167 Os6 P12 89.8(3)
C198 Os6 P11 88.1(3)
B6 Os6 P11 100.7(3)
C167 Os6 P11 89.2(2)
P12 Os6 P11 167.63(8)
C231 Os7 B7 92.3(4)
C231 Os7 C200 170.3(4)
B7 Os7 C200 78.7(4)
C231 Os7 P14 94.4(3)
B7 Os7 P14 90.2(3)
C200 Os7 P14 89.3(2)
C231 Os7 P13 88.2(3)
B7 Os7 P13 100.9(3)
C200 Os7 P13 90.0(2)
P14 Os7 P13 168.53(8)
C264 Os8 B8 89.1(4)
C264 Os8 C233 168.8(4)
B8 Os8 C233 80.1(4)
C264 Os8 P16 94.7(3)
B8 Os8 P16 91.0(4)
C233 Os8 P16 88.6(3)
C264 Os8 P15 88.0(3)
B8 Os8 P15 101.3(4)
C233 Os8 P15 91.0(3)
P16 Os8 P15 167.46(9)
C18 P1 C15 102.1(4)
C18 P1 C21 101.9(5)
C15 P1 C21 108.5(5)
C18 P1 Os1 117.9(3)
C15 P1 Os1 110.6(3)
C21 P1 Os1 114.7(3)
C24 P2 C27 106.6(5)
C24 P2 C30 105.2(5)
C27 P2 C30 102.0(5)
C24 P2 Os1 103.3(3)
C27 P2 Os1 117.8(4)
C30 P2 Os1 120.7(3)
C51 P3 C48 106.7(4)
C51 P3 C54 104.3(4)
C48 P3 C54 102.0(5)
C51 P3 Os2 104.5(3)
C48 P3 Os2 117.6(3)
C54 P3 Os2 120.4(3)
C63 P4 C60 102.0(4)
C63 P4 C57 109.2(4)
C60 P4 C57 102.1(4)
C63 P4 Os2 114.2(3)
C60 P4 Os2 119.4(3)
C57 P4 Os2 109.0(3)
C81 P5 C87 106.1(5)
C81 P5 C84 106.5(5)
C87 P5 C84 100.8(5)
C81 P5 Os3 104.7(4)
C87 P5 Os3 119.1(3)
C84 P5 Os3 118.7(4)
C90 P6 C93 101.7(4)
C90 P6 C96 103.1(5)
C93 P6 C96 109.4(5)
C90 P6 Os3 109.7(3)
C93 P6 Os3 112.8(3)
C96 P6 Os3 118.4(3)
C120 P7 C117 102.0(4)
C120 P7 C114 100.7(4)
C117 P7 C114 110.6(4)
C120 P7 Os4 111.6(3)
C117 P7 Os4 117.3(3)
C114 P7 Os4 112.8(3)
C123 P8 C126 107.4(4)
C123 P8 C129 101.7(4)
C126 P8 C129 103.8(4)
C123 P8 Os4 117.5(3)
C126 P8 Os4 103.8(3)
C129 P8 Os4 121.3(3)
C147 P9 C153 108.8(5)
C147 P9 C150 102.6(4)
C153 P9 C150 101.8(4)
C147 P9 Os5 107.0(3)
C153 P9 Os5 115.4(3)
C150 P9 Os5 120.2(3)
C159 P10 C162 105.2(5)
C159 P10 C156 105.7(4)
C162 P10 C156 101.5(5)
C159 P10 Os5 106.2(3)
C162 P10 Os5 119.5(3)
C156 P10 Os5 117.5(3)
C180 P11 C183 101.1(4)
C180 P11 C186 103.5(4)
C183 P11 C186 109.6(4)
C180 P11 Os6 109.6(3)
C183 P11 Os6 114.1(3)
C186 P11 Os6 117.1(3)
C189 P12 C192 107.9(4)
C189 P12 C195 101.1(4)
C192 P12 C195 105.0(5)
C189 P12 Os6 117.9(3)
C192 P12 Os6 104.6(3)
C195 P12 Os6 119.4(3)
C219 P13 C213 104.6(5)
C219 P13 C216 109.0(5)
C213 P13 C216 100.3(4)
C219 P13 Os7 118.1(3)
C213 P13 Os7 108.4(4)
C216 P13 Os7 114.5(3)
C225 P14 C222 106.4(4)
C225 P14 C228 104.8(4)
C222 P14 C228 102.2(4)
C225 P14 Os7 106.1(3)
C222 P14 Os7 117.2(3)
C228 P14 Os7 119.0(3)
C246 P15 C249 101.6(4)
C246 P15 C252 109.6(4)
C249 P15 C252 101.7(4)
C246 P15 Os8 111.3(3)
C249 P15 Os8 119.5(3)
C252 P15 Os8 112.2(3)
C255 P16 C258 107.4(5)
C255 P16 C261 100.9(5)
C258 P16 C261 104.1(5)
C255 P16 Os8 118.7(4)
C258 P16 Os8 103.4(3)
C261 P16 Os8 121.0(3)
C1 N1 B1 119.2(8)
C1 N1 H01 120.4
B1 N1 H01 120.4
B1 N2 C8 129.7(10)
B1 N2 H02 115.2
C8 N2 H02 115.2
C34 N3 B2 118.5(8)
C34 N3 H03 120.7
B2 N3 H03 120.7
C41 N4 B2 130.7(8)
C41 N4 H04 114.7
B2 N4 H04 114.7
C67 N5 B3 119.4(8)
C67 N5 H05 120.3
B3 N5 H05 120.3
C74 N6 B3 127.9(8)
C74 N6 H06 116.1
B3 N6 H06 116.1
C100 N7 B4 120.1(7)
C100 N7 H07 120.0
B4 N7 H07 120.0
C107 N8 B4 127.0(8)
C107 N8 H08 116.5
B4 N8 H08 116.5
C133 N9 B5 118.6(8)
C133 N9 H09 120.7
B5 N9 H09 120.7
C140 N10 B5 129.7(8)
C140 N10 H010 115.2
B5 N10 H010 115.2
C166 N11 B6 119.4(8)
C166 N11 H011 120.3
B6 N11 H011 120.3
C173 N12 B6 125.0(8)
C173 N12 H012 117.5
B6 N12 H012 117.5
C199 N13 B7 118.8(8)
C199 N13 H013 120.6
B7 N13 H013 120.6
C206 N14 B7 128.3(8)
C206 N14 H014 115.9
B7 N14 H014 115.9
C232 N15 B8 119.6(8)
C232 N15 H015 120.2
B8 N15 H015 120.2
C239 N16 B8 130.7(9)
C239 N16 H016 114.7
B8 N16 H016 114.7
N2 B1 N1 119.4(9)
N2 B1 Os1 127.3(9)
N1 B1 Os1 113.3(7)
N3 B2 N4 117.2(8)
N3 B2 Os2 114.7(7)
N4 B2 Os2 128.1(7)
N5 B3 N6 121.8(9)
N5 B3 Os3 112.1(7)
N6 B3 Os3 125.9(7)
N8 B4 N7 117.2(8)
N8 B4 Os4 130.6(7)
N7 B4 Os4 112.1(6)
N9 B5 N10 119.9(8)
N9 B5 Os5 113.7(6)
N10 B5 Os5 126.3(7)
N11 B6 N12 117.1(8)
N11 B6 Os6 112.7(7)
N12 B6 Os6 130.3(7)
N13 B7 N14 120.1(8)
N13 B7 Os7 113.7(7)
N14 B7 Os7 126.0(7)
N16 B8 N15 118.7(9)
N16 B8 Os8 129.1(8)
N15 B8 Os8 111.9(7)
C7 C1 N1 123.1(9)
C7 C1 C2 122.0(9)
N1 C1 C2 114.8(9)
C3 C2 C1 114.4(9)
C3 C2 Os1 132.2(7)
C1 C2 Os1 113.3(7)
C2 C3 C4 125.2(9)
C2 C3 H3 117.4
C4 C3 H3 117.4
C6 C4 C3 117.6(9)
C6 C4 C5 121.3(10)
C3 C4 C5 121.1(9)
C4 C5 H5A 109.5
C4 C5 H5B 109.5
H5A C5 H5B 109.5
C4 C5 H5C 109.5
H5A C5 H5C 109.5
H5B C5 H5C 109.5
C4 C6 C7 121.7(9)
C4 C6 H6 119.1
C7 C6 H6 119.1
C6 C7 C1 119.1(9)
C6 C7 H7 120.5
C1 C7 H7 120.5
C9 C8 C14 117.7(12)
C9 C8 N2 120.4(12)
C14 C8 N2 121.9(10)
C8 C9 C10 120.8(14)
C8 C9 H9 119.6
C10 C9 H9 119.6
C11 C10 C9 122.7(12)
C11 C10 H10 118.7
C9 C10 H10 118.7
C10 C11 C13 118.5(11)
C10 C11 C12 122.6(13)
C13 C11 C12 119.0(14)
C11 C12 H12C 109.5
C11 C12 H12D 109.5
H12C C12 H12D 109.5
C11 C12 H12E 109.5
H12C C12 H12E 109.5
H12D C12 H12E 109.5
C11 C13 C14 120.0(13)
C11 C13 H13 120.0
C14 C13 H13 120.0
C13 C14 C8 120.3(11)
C13 C14 H14 119.8
C8 C14 H14 119.8
C17 C15 C16 110.7(8)
C17 C15 P1 114.1(7)
C16 C15 P1 117.5(7)
C17 C15 H15 104.3
C16 C15 H15 104.3
P1 C15 H15 104.3
C15 C16 H16A 109.5
C15 C16 H16B 109.5
H16A C16 H16B 109.5
C15 C16 H16C 109.5
H16A C16 H16C 109.5
H16B C16 H16C 109.5
C15 C17 H17A 109.5
C15 C17 H17B 109.5
H17A C17 H17B 109.5
C15 C17 H17C 109.5
H17A C17 H17C 109.5
H17B C17 H17C 109.5
C19 C18 C20 110.4(9)
C19 C18 P1 113.0(7)
C20 C18 P1 111.6(7)
C19 C18 H18 107.1
C20 C18 H18 107.1
P1 C18 H18 107.1
C18 C19 H19A 109.5
C18 C19 H19B 109.5
H19A C19 H19B 109.5
C18 C19 H19C 109.5
H19A C19 H19C 109.5
H19B C19 H19C 109.5
C18 C20 H20A 109.5
C18 C20 H20B 109.5
H20A C20 H20B 109.5
C18 C20 H20C 109.5
H20A C20 H20C 109.5
H20B C20 H20C 109.5
C23 C21 C22 109.3(9)
C23 C21 P1 112.4(7)
C22 C21 P1 117.7(7)
C23 C21 H21 105.5
C22 C21 H21 105.5
P1 C21 H21 105.5
C21 C22 H22A 109.5
C21 C22 H22B 109.5
H22A C22 H22B 109.5
C21 C22 H22C 109.5
H22A C22 H22C 109.5
H22B C22 H22C 109.5
C21 C23 H23A 109.5
C21 C23 H23B 109.5
H23A C23 H23B 109.5
C21 C23 H23C 109.5
H23A C23 H23C 109.5
H23B C23 H23C 109.5
C26 C24 C25 112.2(9)
C26 C24 P2 118.0(8)
C25 C24 P2 107.5(7)
C26 C24 H24 106.1
C25 C24 H24 106.1
P2 C24 H24 106.1
C24 C25 H25A 109.5
C24 C25 H25B 109.5
H25A C25 H25B 109.5
C24 C25 H25C 109.5
H25A C25 H25C 109.5
H25B C25 H25C 109.5
C24 C26 H26A 109.5
C24 C26 H26B 109.5
H26A C26 H26B 109.5
C24 C26 H26C 109.5
H26A C26 H26C 109.5
H26B C26 H26C 109.5
C29 C27 C28 110.2(10)
C29 C27 P2 114.5(8)
C28 C27 P2 109.9(8)
C29 C27 H27 107.3
C28 C27 H27 107.3
P2 C27 H27 107.3
C27 C28 H28A 109.5
C27 C28 H28B 109.5
H28A C28 H28B 109.5
C27 C28 H28C 109.5
H28A C28 H28C 109.5
H28B C28 H28C 109.5
C27 C29 H29A 109.5
C27 C29 H29B 109.5
H29A C29 H29B 109.5
C27 C29 H29C 109.5
H29A C29 H29C 109.5
H29B C29 H29C 109.5
C31 C30 C32 108.4(9)
C31 C30 P2 116.7(7)
C32 C30 P2 112.9(7)
C31 C30 H30 106.0
C32 C30 H30 106.0
P2 C30 H30 106.0
C30 C31 H31A 109.5
C30 C31 H31B 109.5
H31A C31 H31B 109.5
C30 C31 H31C 109.5
H31A C31 H31C 109.5
H31B C31 H31C 109.5
C30 C32 H32A 109.5
C30 C32 H32B 109.5
H32A C32 H32B 109.5
C30 C32 H32C 109.5
H32A C32 H32C 109.5
H32B C32 H32C 109.5
O1 C33 Os1 175.6(10)
C40 C34 N3 123.2(8)
C40 C34 C35 122.0(9)
N3 C34 C35 114.7(8)
C36 C35 C34 114.9(8)
C36 C35 Os2 132.4(7)
C34 C35 Os2 112.7(6)
C35 C36 C37 123.7(8)
C35 C36 H36 118.1
C37 C36 H36 118.1
C39 C37 C36 119.2(8)
C39 C37 C38 120.9(8)
C36 C37 C38 120.0(8)
C37 C38 H38A 109.5
C37 C38 H38B 109.5
H38A C38 H38B 109.5
C37 C38 H38C 109.5
H38A C38 H38C 109.5
H38B C38 H38C 109.5
C37 C39 C40 119.6(8)
C37 C39 H39 120.2
C40 C39 H39 120.2
C34 C40 C39 120.7(8)
C34 C40 H40 119.7
C39 C40 H40 119.7
C47 C41 C42 119.0(9)
C47 C41 N4 122.2(8)
C42 C41 N4 118.8(9)
C43 C42 C41 120.2(9)
C43 C42 H42 119.9
C41 C42 H42 119.9
C44 C43 C42 121.6(9)
C44 C43 H43 119.2
C42 C43 H43 119.2
C43 C44 C46 118.8(9)
C43 C44 C45 121.4(9)
C46 C44 C45 119.8(10)
C44 C45 H45A 109.5
C44 C45 H45B 109.5
H45A C45 H45B 109.5
C44 C45 H45C 109.5
H45A C45 H45C 109.5
H45B C45 H45C 109.5
C44 C46 C47 119.8(9)
C44 C46 H46 120.1
C47 C46 H46 120.1
C41 C47 C46 120.6(8)
C41 C47 H47 119.7
C46 C47 H47 119.7
C49 C48 C50 109.8(9)
C49 C48 P3 110.6(7)
C50 C48 P3 113.3(7)
C49 C48 H48 107.6
C50 C48 H48 107.6
P3 C48 H48 107.6
C48 C49 H49A 109.5
C48 C49 H49B 109.5
H49A C49 H49B 109.5
C48 C49 H49C 109.5
H49A C49 H49C 109.5
H49B C49 H49C 109.5
C48 C50 H50A 109.5
C48 C50 H50B 109.5
H50A C50 H50B 109.5
C48 C50 H50C 109.5
H50A C50 H50C 109.5
H50B C50 H50C 109.5
C53 C51 C52 112.3(8)
C53 C51 P3 109.8(7)
C52 C51 P3 116.8(7)
C53 C51 H51 105.6
C52 C51 H51 105.6
P3 C51 H51 105.6
C51 C52 H52A 109.5
C51 C52 H52B 109.5
H52A C52 H52B 109.5
C51 C52 H52C 109.5
H52A C52 H52C 109.5
H52B C52 H52C 109.5
C51 C53 H53A 109.5
C51 C53 H53B 109.5
H53A C53 H53B 109.5
C51 C53 H53C 109.5
H53A C53 H53C 109.5
H53B C53 H53C 109.5
C55 C54 C56 108.2(8)
C55 C54 P3 116.8(7)
C56 C54 P3 112.0(7)
C55 C54 H54 106.4
C56 C54 H54 106.4
P3 C54 H54 106.4
C54 C55 H55A 109.5
C54 C55 H55B 109.5
H55A C55 H55B 109.5
C54 C55 H55C 109.5
H55A C55 H55C 109.5
H55B C55 H55C 109.5
C54 C56 H56A 109.5
C54 C56 H56B 109.5
H56A C56 H56B 109.5
C54 C56 H56C 109.5
H56A C56 H56C 109.5
H56B C56 H56C 109.5
C58 C57 C59 109.4(8)
C58 C57 P4 112.5(7)
C59 C57 P4 116.4(7)
C58 C57 H57 105.9
C59 C57 H57 105.9
P4 C57 H57 105.9
C57 C58 H58A 109.5
C57 C58 H58B 109.5
H58A C58 H58B 109.5
C57 C58 H58C 109.5
H58A C58 H58C 109.5
H58B C58 H58C 109.5
C57 C59 H59A 109.5
C57 C59 H59B 109.5
H59A C59 H59B 109.5
C57 C59 H59C 109.5
H59A C59 H59C 109.5
H59B C59 H59C 109.5
C61 C60 C62 110.5(8)
C61 C60 P4 113.0(7)
C62 C60 P4 110.7(6)
C61 C60 H60 107.5
C62 C60 H60 107.5
P4 C60 H60 107.5
C60 C61 H61A 109.5
C60 C61 H61B 109.5
H61A C61 H61B 109.5
C60 C61 H61C 109.5
H61A C61 H61C 109.5
H61B C61 H61C 109.5
C60 C62 H62A 109.5
C60 C62 H62B 109.5
H62A C62 H62B 109.5
C60 C62 H62C 109.5
H62A C62 H62C 109.5
H62B C62 H62C 109.5
C64 C63 C65 110.6(8)
C64 C63 P4 110.6(6)
C65 C63 P4 117.8(7)
C64 C63 H63 105.6
C65 C63 H63 105.6
P4 C63 H63 105.6
C63 C64 H64A 109.5
C63 C64 H64B 109.5
H64A C64 H64B 109.5
C63 C64 H64C 109.5
H64A C64 H64C 109.5
H64B C64 H64C 109.5
C63 C65 H65A 109.5
C63 C65 H65B 109.5
H65A C65 H65B 109.5
C63 C65 H65C 109.5
H65A C65 H65C 109.5
H65B C65 H65C 109.5
O2 C66 Os2 174.8(8)
C68 C67 C73 122.0(8)
C68 C67 N5 116.2(8)
C73 C67 N5 121.8(8)
C67 C68 C69 116.3(8)
C67 C68 Os3 112.6(6)
C69 C68 Os3 131.1(7)
C68 C69 C70 123.5(9)
C68 C69 H69 118.3
C70 C69 H69 118.3
C72 C70 C69 117.4(8)
C72 C70 C71 122.0(8)
C69 C70 C71 120.7(8)
C70 C71 H71A 109.5
C70 C71 H71B 109.5
H71A C71 H71B 109.5
C70 C71 H71C 109.5
H71A C71 H71C 109.5
H71B C71 H71C 109.5
C70 C72 C73 121.1(8)
C70 C72 H72 119.5
C73 C72 H72 119.5
C72 C73 C67 119.7(8)
C72 C73 H73 120.2
C67 C73 H73 120.2
C75 C74 C80 117.6(9)
C75 C74 N6 119.0(9)
C80 C74 N6 123.1(8)
C74 C75 C76 119.6(9)
C74 C75 H75 120.2
C76 C75 H75 120.2
C77 C76 C75 121.6(10)
C77 C76 H76 119.2
C75 C76 H76 119.2
C76 C77 C79 118.0(10)
C76 C77 C78 119.7(10)
C79 C77 C78 122.3(10)
C77 C78 H78A 109.5
C77 C78 H78B 109.5
H78A C78 H78B 109.5
C77 C78 H78C 109.5
H78A C78 H78C 109.5
H78B C78 H78C 109.5
C80 C79 C77 122.9(11)
C80 C79 H79 118.6
C77 C79 H79 118.6
C79 C80 C74 120.3(9)
C79 C80 H80 119.9
C74 C80 H80 119.9
C83 C81 C82 111.1(9)
C83 C81 P5 110.3(8)
C82 C81 P5 117.6(8)
C83 C81 H81 105.6
C82 C81 H81 105.6
P5 C81 H81 105.6
C81 C82 H82A 109.5
C81 C82 H82B 109.5
H82A C82 H82B 109.5
C81 C82 H82C 109.5
H82A C82 H82C 109.5
H82B C82 H82C 109.5
C81 C83 H83A 109.5
C81 C83 H83B 109.5
H83A C83 H83B 109.5
C81 C83 H83C 109.5
H83A C83 H83C 109.5
H83B C83 H83C 109.5
C85 C84 C86 108.8(9)
C85 C84 P5 111.4(7)
C86 C84 P5 112.5(7)
C85 C84 H84 108.0
C86 C84 H84 108.0
P5 C84 H84 108.0
C84 C85 H85A 109.5
C84 C85 H85B 109.5
H85A C85 H85B 109.5
C84 C85 H85C 109.5
H85A C85 H85C 109.5
H85B C85 H85C 109.5
C84 C86 H86A 109.5
C84 C86 H86B 109.5
H86A C86 H86B 109.5
C84 C86 H86C 109.5
H86A C86 H86C 109.5
H86B C86 H86C 109.5
C88 C87 C89 107.3(8)
C88 C87 P5 117.0(7)
C89 C87 P5 112.5(6)
C88 C87 H87 106.4
C89 C87 H87 106.4
P5 C87 H87 106.4
C87 C88 H88A 109.5
C87 C88 H88B 109.5
H88A C88 H88B 109.5
C87 C88 H88C 109.5
H88A C88 H88C 109.5
H88B C88 H88C 109.5
C87 C89 H89A 109.5
C87 C89 H89B 109.5
H89A C89 H89B 109.5
C87 C89 H89C 109.5
H89A C89 H89C 109.5
H89B C89 H89C 109.5
C92 C90 C91 110.3(9)
C92 C90 P6 113.5(7)
C91 C90 P6 112.0(7)
C92 C90 H90 106.9
C91 C90 H90 106.9
P6 C90 H90 106.9
C90 C91 H91A 109.5
C90 C91 H91B 109.5
H91A C91 H91B 109.5
C90 C91 H91C 109.5
H91A C91 H91C 109.5
H91B C91 H91C 109.5
C90 C92 H92A 109.5
C90 C92 H92B 109.5
H92A C92 H92B 109.5
C90 C92 H92C 109.5
H92A C92 H92C 109.5
H92B C92 H92C 109.5
C94 C93 C95 110.0(8)
C94 C93 P6 113.5(6)
C95 C93 P6 117.3(7)
C94 C93 H93 104.9
C95 C93 H93 104.9
P6 C93 H93 104.9
C93 C94 H94A 109.5
C93 C94 H94B 109.5
H94A C94 H94B 109.5
C93 C94 H94C 109.5
H94A C94 H94C 109.5
H94B C94 H94C 109.5
C93 C95 H95A 109.5
C93 C95 H95B 109.5
H95A C95 H95B 109.5
C93 C95 H95C 109.5
H95A C95 H95C 109.5
H95B C95 H95C 109.5
C97 C96 C98 111.8(9)
C97 C96 P6 111.4(7)
C98 C96 P6 115.8(7)
C97 C96 H96 105.7
C98 C96 H96 105.7
P6 C96 H96 105.7
C96 C97 H97A 109.5
C96 C97 H97B 109.5
H97A C97 H97B 109.5
C96 C97 H97C 109.5
H97A C97 H97C 109.5
H97B C97 H97C 109.5
C96 C98 H98A 109.5
C96 C98 H98B 109.5
H98A C98 H98B 109.5
C96 C98 H98C 109.5
H98A C98 H98C 109.5
H98B C98 H98C 109.5
O3 C99 Os3 174.2(9)
N7 C100 C106 123.2(8)
N7 C100 C101 115.6(7)
C106 C100 C101 121.1(8)
C102 C101 C100 114.5(8)
C102 C101 Os4 134.1(7)
C100 C101 Os4 111.4(6)
C101 C102 C103 125.4(8)
C101 C102 H102 117.3
C103 C102 H102 117.3
C105 C103 C102 117.9(8)
C105 C103 C104 121.7(8)
C102 C103 C104 120.4(8)
C103 C104 H10A 109.5
C103 C104 H10B 109.5
H10A C104 H10B 109.5
C103 C104 H10C 109.5
H10A C104 H10C 109.5
H10B C104 H10C 109.5
C103 C105 C106 119.7(8)
C103 C105 H105 120.1
C106 C105 H105 120.1
C100 C106 C105 121.3(8)
C100 C106 H106 119.4
C105 C106 H106 119.4
C113 C107 C108 117.2(8)
C113 C107 N8 121.8(8)
C108 C107 N8 121.0(8)
C109 C108 C107 121.3(9)
C109 C108 H108 119.3
C107 C108 H108 119.3
C110 C109 C108 120.8(9)
C110 C109 H109 119.6
C108 C109 H109 119.6
C109 C110 C112 118.1(9)
C109 C110 C111 119.5(9)
C112 C110 C111 122.4(10)
C110 C111 H11A 109.5
C110 C111 H11B 109.5
H11A C111 H11B 109.5
C110 C111 H11C 109.5
H11A C111 H11C 109.5
H11B C111 H11C 109.5
C110 C112 C113 121.2(9)
C110 C112 H112 119.4
C113 C112 H112 119.4
C107 C113 C112 121.3(9)
C107 C113 H113 119.4
C112 C113 H113 119.4
C116 C114 C115 109.9(8)
C116 C114 P7 113.6(6)
C115 C114 P7 117.6(6)
C116 C114 H114 104.8
C115 C114 H114 104.8
P7 C114 H114 104.8
C114 C115 H11D 109.5
C114 C115 H11E 109.5
H11D C115 H11E 109.5
C114 C115 H11F 109.5
H11D C115 H11F 109.5
H11E C115 H11F 109.5
C114 C116 H11G 109.5
C114 C116 H11H 109.5
H11G C116 H11H 109.5
C114 C116 H11I 109.5
H11G C116 H11I 109.5
H11H C116 H11I 109.5
C118 C117 C119 109.0(8)
C118 C117 P7 117.2(6)
C119 C117 P7 112.1(6)
C118 C117 H117 105.9
C119 C117 H117 105.9
P7 C117 H117 105.9
C117 C118 H11J 109.5
C117 C118 H11K 109.5
H11J C118 H11K 109.5
C117 C118 H11L 109.5
H11J C118 H11L 109.5
H11K C118 H11L 109.5
C117 C119 H11M 109.5
C117 C119 H11N 109.5
H11M C119 H11N 109.5
C117 C119 H11O 109.5
H11M C119 H11O 109.5
H11N C119 H11O 109.5
C121 C120 C122 111.0(8)
C121 C120 P7 111.2(6)
C122 C120 P7 112.4(6)
C121 C120 H120 107.3
C122 C120 H120 107.3
P7 C120 H120 107.3
C120 C121 H12F 109.5
C120 C121 H12G 109.5
H12F C121 H12G 109.5
C120 C121 H12H 109.5
H12F C121 H12H 109.5
H12G C121 H12H 109.5
C120 C122 H12I 109.5
C120 C122 H12J 109.5
H12I C122 H12J 109.5
C120 C122 H12K 109.5
H12I C122 H12K 109.5
H12J C122 H12K 109.5
C124 C123 C125 109.7(8)
C124 C123 P8 110.6(6)
C125 C123 P8 114.2(7)
C124 C123 H123 107.3
C125 C123 H123 107.3
P8 C123 H123 107.3
C123 C124 H12L 109.5
C123 C124 H12M 109.5
H12L C124 H12M 109.5
C123 C124 H12N 109.5
H12L C124 H12N 109.5
H12M C124 H12N 109.5
C123 C125 H12O 109.5
C123 C125 H12P 109.5
H12O C125 H12P 109.5
C123 C125 H12Q 109.5
H12O C125 H12Q 109.5
H12P C125 H12Q 109.5
C128 C126 C127 111.8(8)
C128 C126 P8 116.4(6)
C127 C126 P8 108.4(6)
C128 C126 H126 106.6
C127 C126 H126 106.6
P8 C126 H126 106.6
C126 C127 H12R 109.5
C126 C127 H12S 109.5
H12R C127 H12S 109.5
C126 C127 H12T 109.5
H12R C127 H12T 109.5
H12S C127 H12T 109.5
C126 C128 H12U 109.5
C126 C128 H12V 109.5
H12U C128 H12V 109.5
C126 C128 H12W 109.5
H12U C128 H12W 109.5
H12V C128 H12W 109.5
C130 C129 C131 108.1(8)
C130 C129 P8 117.0(7)
C131 C129 P8 112.7(6)
C130 C129 H129 106.1
C131 C129 H129 106.1
P8 C129 H129 106.1
C129 C130 H13A 109.5
C129 C130 H13B 109.5
H13A C130 H13B 109.5
C129 C130 H13C 109.5
H13A C130 H13C 109.5
H13B C130 H13C 109.5
C129 C131 H13D 109.5
C129 C131 H13E 109.5
H13D C131 H13E 109.5
C129 C131 H13F 109.5
H13D C131 H13F 109.5
H13E C131 H13F 109.5
O4 C132 Os4 174.3(8)
C139 C133 C134 122.6(9)
C139 C133 N9 122.5(8)
C134 C133 N9 114.7(8)
C133 C134 C135 114.5(8)
C133 C134 Os5 113.9(7)
C135 C134 Os5 131.5(7)
C136 C135 C134 124.0(8)
C136 C135 H135 118.0
C134 C135 H135 118.0
C135 C136 C138 118.7(9)
C135 C136 C137 121.1(9)
C138 C136 C137 120.2(9)
C136 C137 H13G 109.5
C136 C137 H13H 109.5
H13G C137 H13H 109.5
C136 C137 H13I 109.5
H13G C137 H13I 109.5
H13H C137 H13I 109.5
C136 C138 C139 120.1(9)
C136 C138 H138 119.9
C139 C138 H138 119.9
C138 C139 C133 120.0(8)
C138 C139 H139 120.0
C133 C139 H139 120.0
C141 C140 N10 119.8(9)
C141 C140 C146 116.8(8)
N10 C140 C146 123.4(9)
C142 C141 C140 122.0(9)
C142 C141 H141 119.0
C140 C141 H141 119.0
C143 C142 C141 120.3(10)
C143 C142 H142 119.8
C141 C142 H142 119.8
C142 C143 C145 118.4(9)
C142 C143 C144 119.5(10)
C145 C143 C144 122.0(10)
C143 C144 H14A 109.5
C143 C144 H14B 109.5
H14A C144 H14B 109.5
C143 C144 H14C 109.5
H14A C144 H14C 109.5
H14B C144 H14C 109.5
C146 C145 C143 121.4(10)
C146 C145 H145 119.3
C143 C145 H145 119.3
C145 C146 C140 120.8(9)
C145 C146 H146 119.6
C140 C146 H146 119.6
C149 C147 C148 110.7(8)
C149 C147 P9 113.8(7)
C148 C147 P9 117.1(7)
C149 C147 H147 104.6
C148 C147 H147 104.6
P9 C147 H147 104.6
C147 C148 H14D 109.5
C147 C148 H14E 109.5
H14D C148 H14E 109.5
C147 C148 H14F 109.5
H14D C148 H14F 109.5
H14E C148 H14F 109.5
C147 C149 H14G 109.5
C147 C149 H14H 109.5
H14G C149 H14H 109.5
C147 C149 H14I 109.5
H14G C149 H14I 109.5
H14H C149 H14I 109.5
C151 C150 C152 110.8(8)
C151 C150 P9 111.5(7)
C152 C150 P9 110.8(7)
C151 C150 H150 107.9
C152 C150 H150 107.9
P9 C150 H150 107.9
C150 C151 H15A 109.5
C150 C151 H15B 109.5
H15A C151 H15B 109.5
C150 C151 H15C 109.5
H15A C151 H15C 109.5
H15B C151 H15C 109.5
C150 C152 H15D 109.5
C150 C152 H15E 109.5
H15D C152 H15E 109.5
C150 C152 H15F 109.5
H15D C152 H15F 109.5
H15E C152 H15F 109.5
C154 C153 C155 109.7(8)
C154 C153 P9 117.4(7)
C155 C153 P9 109.9(7)
C154 C153 H153 106.4
C155 C153 H153 106.4
P9 C153 H153 106.4
C153 C154 H15G 109.5
C153 C154 H15H 109.5
H15G C154 H15H 109.5
C153 C154 H15I 109.5
H15G C154 H15I 109.5
H15H C154 H15I 109.5
C153 C155 H15J 109.5
C153 C155 H15K 109.5
H15J C155 H15K 109.5
C153 C155 H15L 109.5
H15J C155 H15L 109.5
H15K C155 H15L 109.5
C158 C156 C157 110.8(9)
C158 C156 P10 114.3(7)
C157 C156 P10 110.6(7)
C158 C156 H156 106.9
C157 C156 H156 106.9
P10 C156 H156 106.9
C156 C157 H15M 109.5
C156 C157 H15N 109.5
H15M C157 H15N 109.5
C156 C157 H15O 109.5
H15M C157 H15O 109.5
H15N C157 H15O 109.5
C156 C158 H15P 109.5
C156 C158 H15Q 109.5
H15P C158 H15Q 109.5
C156 C158 H15R 109.5
H15P C158 H15R 109.5
H15Q C158 H15R 109.5
C161 C159 C160 112.0(8)
C161 C159 P10 117.5(7)
C160 C159 P10 109.5(7)
C161 C159 H159 105.6
C160 C159 H159 105.6
P10 C159 H159 105.6
C159 C160 H16D 109.5
C159 C160 H16E 109.5
H16D C160 H16E 109.5
C159 C160 H16F 109.5
H16D C160 H16F 109.5
H16E C160 H16F 109.5
C159 C161 H16G 109.5
C159 C161 H16H 109.5
H16G C161 H16H 109.5
C159 C161 H16I 109.5
H16G C161 H16I 109.5
H16H C161 H16I 109.5
C163 C162 C164 108.7(8)
C163 C162 P10 113.4(7)
C164 C162 P10 117.3(7)
C163 C162 H162 105.4
C164 C162 H162 105.4
P10 C162 H162 105.4
C162 C163 H16J 109.5
C162 C163 H16K 109.5
H16J C163 H16K 109.5
C162 C163 H16L 109.5
H16J C163 H16L 109.5
H16K C163 H16L 109.5
C162 C164 H16M 109.5
C162 C164 H16N 109.5
H16M C164 H16N 109.5
C162 C164 H16O 109.5
H16M C164 H16O 109.5
H16N C164 H16O 109.5
O5 C165 Os5 176.2(8)
C172 C166 N11 121.6(8)
C172 C166 C167 122.6(8)
N11 C166 C167 115.7(8)
C168 C167 C166 113.7(8)
C168 C167 Os6 134.2(7)
C166 C167 Os6 112.1(6)
C169 C168 C167 124.2(8)
C169 C168 H168 117.9
C167 C168 H168 117.9
C171 C169 C168 119.4(9)
C171 C169 C170 119.8(8)
C168 C169 C170 120.7(8)
C169 C170 H17D 109.5
C169 C170 H17E 109.5
H17D C170 H17E 109.5
C169 C170 H17F 109.5
H17D C170 H17F 109.5
H17E C170 H17F 109.5
C169 C171 C172 119.8(9)
C169 C171 H171 120.1
C172 C171 H171 120.1
C166 C172 C171 120.3(9)
C166 C172 H172 119.9
C171 C172 H172 119.9
C179 C173 C174 118.8(10)
C179 C173 N12 120.0(9)
C174 C173 N12 121.1(10)
C173 C174 C175 119.2(12)
C173 C174 H174 120.4
C175 C174 H174 120.4
C176 C175 C174 121.5(12)
C176 C175 H175 119.3
C174 C175 H175 119.3
C178 C176 C175 118.5(13)
C178 C176 C177 122.4(14)
C175 C176 C177 119.1(13)
C176 C177 H17G 109.5
C176 C177 H17H 109.5
H17G C177 H17H 109.5
C176 C177 H17I 109.5
H17G C177 H17I 109.5
H17H C177 H17I 109.5
C176 C178 C179 122.5(12)
C176 C178 H178 118.7
C179 C178 H178 118.7
C173 C179 C178 119.4(11)
C173 C179 H179 120.3
C178 C179 H179 120.3
C181 C180 C182 108.8(8)
C181 C180 P11 112.1(7)
C182 C180 P11 113.2(7)
C181 C180 H180 107.5
C182 C180 H180 107.5
P11 C180 H180 107.5
C180 C181 H18A 109.5
C180 C181 H18B 109.5
H18A C181 H18B 109.5
C180 C181 H18C 109.5
H18A C181 H18C 109.5
H18B C181 H18C 109.5
C180 C182 H18D 109.5
C180 C182 H18E 109.5
H18D C182 H18E 109.5
C180 C182 H18F 109.5
H18D C182 H18F 109.5
H18E C182 H18F 109.5
C184 C183 C185 110.3(8)
C184 C183 P11 117.4(7)
C185 C183 P11 114.1(7)
C184 C183 H183 104.5
C185 C183 H183 104.5
P11 C183 H183 104.5
C183 C184 H18G 109.5
C183 C184 H18H 109.5
H18G C184 H18H 109.5
C183 C184 H18I 109.5
H18G C184 H18I 109.5
H18H C184 H18I 109.5
C183 C185 H18J 109.5
C183 C185 H18K 109.5
H18J C185 H18K 109.5
C183 C185 H18L 109.5
H18J C185 H18L 109.5
H18K C185 H18L 109.5
C188 C186 C187 110.0(9)
C188 C186 P11 111.7(6)
C187 C186 P11 115.6(7)
C188 C186 H186 106.3
C187 C186 H186 106.3
P11 C186 H186 106.3
C186 C187 H18M 109.5
C186 C187 H18N 109.5
H18M C187 H18N 109.5
C186 C187 H18O 109.5
H18M C187 H18O 109.5
H18N C187 H18O 109.5
C186 C188 H18P 109.5
C186 C188 H18Q 109.5
H18P C188 H18Q 109.5
C186 C188 H18R 109.5
H18P C188 H18R 109.5
H18Q C188 H18R 109.5
C190 C189 C191 109.7(8)
C190 C189 P12 111.8(7)
C191 C189 P12 114.6(7)
C190 C189 H189 106.8
C191 C189 H189 106.8
P12 C189 H189 106.8
C189 C190 H19D 109.5
C189 C190 H19E 109.5
H19D C190 H19E 109.5
C189 C190 H19F 109.5
H19D C190 H19F 109.5
H19E C190 H19F 109.5
C189 C191 H19G 109.5
C189 C191 H19H 109.5
H19G C191 H19H 109.5
C189 C191 H19I 109.5
H19G C191 H19I 109.5
H19H C191 H19I 109.5
C193 C192 C194 111.5(8)
C193 C192 P12 110.8(7)
C194 C192 P12 118.1(7)
C193 C192 H192 105.1
C194 C192 H192 105.1
P12 C192 H192 105.1
C192 C193 H19J 109.5
C192 C193 H19K 109.5
H19J C193 H19K 109.5
C192 C193 H19L 109.5
H19J C193 H19L 109.5
H19K C193 H19L 109.5
C192 C194 H19M 109.5
C192 C194 H19N 109.5
H19M C194 H19N 109.5
C192 C194 H19O 109.5
H19M C194 H19O 109.5
H19N C194 H19O 109.5
C196 C195 C197 108.4(8)
C196 C195 P12 111.9(6)
C197 C195 P12 116.3(7)
C196 C195 H195 106.5
C197 C195 H195 106.5
P12 C195 H195 106.5
C195 C196 H19P 109.5
C195 C196 H19Q 109.5
H19P C196 H19Q 109.5
C195 C196 H19R 109.5
H19P C196 H19R 109.5
H19Q C196 H19R 109.5
C195 C197 H19S 109.5
C195 C197 H19T 109.5
H19S C197 H19T 109.5
C195 C197 H19U 109.5
H19S C197 H19U 109.5
H19T C197 H19U 109.5
O6 C198 Os6 175.5(8)
C205 C199 N13 122.8(8)
C205 C199 C200 122.4(8)
N13 C199 C200 114.7(8)
C201 C200 C199 115.3(8)
C201 C200 Os7 130.8(6)
C199 C200 Os7 113.9(6)
C200 C201 C202 123.0(8)
C200 C201 H201 118.5
C202 C201 H201 118.5
C204 C202 C201 119.2(8)
C204 C202 C203 120.7(9)
C201 C202 C203 120.1(8)
C202 C203 H20D 109.5
C202 C203 H20E 109.5
H20D C203 H20E 109.5
C202 C203 H20F 109.5
H20D C203 H20F 109.5
H20E C203 H20F 109.5
C202 C204 C205 119.7(8)
C202 C204 H204 120.2
C205 C204 H204 120.1
C199 C205 C204 120.4(8)
C199 C205 H205 119.8
C204 C205 H205 119.8
C207 C206 C212 117.2(8)
C207 C206 N14 119.7(8)
C212 C206 N14 123.0(8)
C206 C207 C208 121.9(9)
C206 C207 H207 119.1
C208 C207 H207 119.1
C209 C208 C207 120.2(9)
C209 C208 H208 119.9
C207 C208 H208 119.9
C208 C209 C211 118.3(9)
C208 C209 C210 119.7(9)
C211 C209 C210 121.9(9)
C209 C210 H21A 109.5
C209 C210 H21B 109.5
H21A C210 H21B 109.5
C209 C210 H21C 109.5
H21A C210 H21C 109.5
H21B C210 H21C 109.5
C212 C211 C209 122.1(9)
C212 C211 H211 118.9
C209 C211 H211 118.9
C211 C212 C206 120.2(9)
C211 C212 H212 119.9
C206 C212 H212 119.9
C214 C213 C215 110.0(9)
C214 C213 P13 111.0(7)
C215 C213 P13 111.8(6)
C214 C213 H213 108.0
C215 C213 H213 108.0
P13 C213 H213 108.0
C213 C214 H21D 109.5
C213 C214 H21E 109.5
H21D C214 H21E 109.5
C213 C214 H21F 109.5
H21D C214 H21F 109.5
H21E C214 H21F 109.5
C213 C215 H21G 109.5
C213 C215 H21H 109.5
H21G C215 H21H 109.5
C213 C215 H21I 109.5
H21G C215 H21I 109.5
H21H C215 H21I 109.5
C217 C216 C218 109.0(9)
C217 C216 P13 117.4(7)
C218 C216 P13 112.3(7)
C217 C216 H216 105.8
C218 C216 H216 105.8
P13 C216 H216 105.8
C216 C217 H21J 109.5
C216 C217 H21K 109.5
H21J C217 H21K 109.5
C216 C217 H21L 109.5
H21J C217 H21L 109.5
H21K C217 H21L 109.5
C216 C218 H21M 109.5
C216 C218 H21N 109.5
H21M C218 H21N 109.5
C216 C218 H21O 109.5
H21M C218 H21O 109.5
H21N C218 H21O 109.5
C221 C219 C220 110.3(9)
C221 C219 P13 113.2(7)
C220 C219 P13 116.7(7)
C221 C219 H219 105.2
C220 C219 H219 105.2
P13 C219 H219 105.2
C219 C220 H22D 109.5
C219 C220 H22E 109.5
H22D C220 H22E 109.5
C219 C220 H22F 109.5
H22D C220 H22F 109.5
H22E C220 H22F 109.5
C219 C221 H22G 109.5
C219 C221 H22H 109.5
H22G C221 H22H 109.5
C219 C221 H22I 109.5
H22G C221 H22I 109.5
H22H C221 H22I 109.5
C224 C222 C223 111.0(8)
C224 C222 P14 114.3(7)
C223 C222 P14 110.4(7)
C224 C222 H222 106.9
C223 C222 H222 106.9
P14 C222 H222 106.9
C222 C223 H22J 109.5
C222 C223 H22K 109.5
H22J C223 H22K 109.5
C222 C223 H22L 109.5
H22J C223 H22L 109.5
H22K C223 H22L 109.5
C222 C224 H22M 109.5
C222 C224 H22N 109.5
H22M C224 H22N 109.5
C222 C224 H22O 109.5
H22M C224 H22O 109.5
H22N C224 H22O 109.5
C226 C225 C227 112.2(8)
C226 C225 P14 109.4(7)
C227 C225 P14 116.5(7)
C226 C225 H225 106.0
C227 C225 H225 106.0
P14 C225 H225 106.0
C225 C226 H22P 109.5
C225 C226 H22Q 109.5
H22P C226 H22Q 109.5
C225 C226 H22R 109.5
H22P C226 H22R 109.5
H22Q C226 H22R 109.5
C225 C227 H22S 109.5
C225 C227 H22T 109.5
H22S C227 H22T 109.5
C225 C227 H22U 109.5
H22S C227 H22U 109.5
H22T C227 H22U 109.5
C229 C228 C230 109.2(8)
C229 C228 P14 112.8(7)
C230 C228 P14 116.3(6)
C229 C228 H228 105.9
C230 C228 H228 105.9
P14 C228 H228 105.9
C228 C229 H22V 109.5
C228 C229 H22W 109.5
H22V C229 H22W 109.5
C228 C229 H22$ 109.5
H22V C229 H22$ 109.5
H22W C229 H22$ 109.5
C228 C230 H23D 109.5
C228 C230 H23E 109.5
H23D C230 H23E 109.5
C228 C230 H23F 109.5
H23D C230 H23F 109.5
H23E C230 H23F 109.5
O7 C231 Os7 175.4(9)
N15 C232 C238 122.4(9)
N15 C232 C233 116.2(8)
C238 C232 C233 121.4(9)
C232 C233 C234 116.5(9)
C232 C233 Os8 112.1(7)
C234 C233 Os8 131.4(7)
C233 C234 C235 122.5(9)
C233 C234 H234 118.8
C235 C234 H234 118.8
C237 C235 C234 118.6(9)
C237 C235 C236 120.8(9)
C234 C235 C236 120.5(9)
C235 C236 H23G 109.5
C235 C236 H23H 109.5
H23G C236 H23H 109.5
C235 C236 H23I 109.5
H23G C236 H23I 109.5
H23H C236 H23I 109.5
C238 C237 C235 120.1(9)
C238 C237 H237 120.0
C235 C237 H237 120.0
C237 C238 C232 121.0(10)
C237 C238 H238 119.5
C232 C238 H238 119.5
C240 C239 C245 117.8(9)
C240 C239 N16 119.5(9)
C245 C239 N16 122.6(9)
C241 C240 C239 121.9(10)
C241 C240 H240 119.1
C239 C240 H240 119.1
C240 C241 C242 120.4(9)
C240 C241 H241 119.8
C242 C241 H241 119.8
C244 C242 C241 117.8(9)
C244 C242 C243 120.3(10)
C241 C242 C243 121.8(9)
C242 C243 H24A 109.5
C242 C243 H24B 109.5
H24A C243 H24B 109.5
C242 C243 H24C 109.5
H24A C243 H24C 109.5
H24B C243 H24C 109.5
C245 C244 C242 121.7(9)
C245 C244 H244 119.1
C242 C244 H244 119.1
C244 C245 C239 120.4(9)
C244 C245 H245 119.8
C239 C245 H245 119.8
C247 C246 C248 109.0(8)
C247 C246 P15 118.3(8)
C248 C246 P15 113.2(7)
C247 C246 H246 105.0
C248 C246 H246 105.0
P15 C246 H246 105.0
C246 C247 H24D 109.5
C246 C247 H24E 109.5
H24D C247 H24E 109.5
C246 C247 H24F 109.5
H24D C247 H24F 109.5
H24E C247 H24F 109.5
C246 C248 H24G 109.5
C246 C248 H24H 109.5
H24G C248 H24H 109.5
C246 C248 H24I 109.5
H24G C248 H24I 109.5
H24H C248 H24I 109.5
C251 C249 C250 109.6(8)
C251 C249 P15 112.6(7)
C250 C249 P15 112.1(7)
C251 C249 H249 107.4
C250 C249 H249 107.4
P15 C249 H249 107.4
C249 C250 H25D 109.5
C249 C250 H25E 109.5
H25D C250 H25E 109.5
C249 C250 H25F 109.5
H25D C250 H25F 109.5
H25E C250 H25F 109.5
C249 C251 H25G 109.5
C249 C251 H25H 109.5
H25G C251 H25H 109.5
C249 C251 H25I 109.5
H25G C251 H25I 109.5
H25H C251 H25I 109.5
C254 C252 C253 109.5(8)
C254 C252 P15 113.5(7)
C253 C252 P15 116.9(7)
C254 C252 H252 105.2
C253 C252 H252 105.2
P15 C252 H252 105.2
C252 C253 H25J 109.5
C252 C253 H25K 109.5
H25J C253 H25K 109.5
C252 C253 H25L 109.5
H25J C253 H25L 109.5
H25K C253 H25L 109.5
C252 C254 H25M 109.5
C252 C254 H25N 109.5
H25M C254 H25N 109.5
C252 C254 H25O 109.5
H25M C254 H25O 109.5
H25N C254 H25O 109.5
C257 C255 C256 110.5(10)
C257 C255 P16 114.8(8)
C256 C255 P16 108.2(9)
C257 C255 H255 107.7
C256 C255 H255 107.7
P16 C255 H255 107.7
C255 C256 H25P 109.5
C255 C256 H25Q 109.5
H25P C256 H25Q 109.5
C255 C256 H25R 109.5
H25P C256 H25R 109.5
H25Q C256 H25R 109.5
C255 C257 H25S 109.5
C255 C257 H25T 109.5
H25S C257 H25T 109.5
C255 C257 H25U 109.5
H25S C257 H25U 109.5
H25T C257 H25U 109.5
C259 C258 C260 113.8(10)
C259 C258 P16 107.5(8)
C260 C258 P16 117.0(7)
C259 C258 H258 105.9
C260 C258 H258 105.9
P16 C258 H258 105.9
C258 C259 H25V 109.5
C258 C259 H25W 109.5
H25V C259 H25W 109.5
C258 C259 H25$ 109.5
H25V C259 H25$ 109.5
H25W C259 H25$ 109.5
C258 C260 H26D 109.5
C258 C260 H26E 109.5
H26D C260 H26E 109.5
C258 C260 H26F 109.5
H26D C260 H26F 109.5
H26E C260 H26F 109.5
C263 C261 C262 110.0(9)
C263 C261 P16 111.1(7)
C262 C261 P16 116.5(7)
C263 C261 H261 106.2
C262 C261 H261 106.2
P16 C261 H261 106.2
C261 C262 H26G 109.5
C261 C262 H26H 109.5
H26G C262 H26H 109.5
C261 C262 H26I 109.5
H26G C262 H26I 109.5
H26H C262 H26I 109.5
C261 C263 H26J 109.5
C261 C263 H26K 109.5
H26J C263 H26K 109.5
C261 C263 H26L 109.5
H26J C263 H26L 109.5
H26K C263 H26L 109.5
O8 C264 Os8 176.5(10)

loop_
_geom_bond_atom_site_label_1
_geom_bond_atom_site_label_2
_geom_bond_distance
Os1 C33 1.848(12)
Os1 B1 2.071(11)
Os1 C2 2.154(10)
Os1 P2 2.355(3)
Os1 P1 2.390(2)
Os2 C66 1.859(10)
Os2 B2 2.038(10)
Os2 C35 2.156(9)
Os2 P3 2.358(2)
Os2 P4 2.379(2)
Os3 C99 1.878(10)
Os3 B3 2.087(11)
Os3 C68 2.162(9)
Os3 P5 2.354(3)
Os3 P6 2.378(3)
Os4 C132 1.865(10)
Os4 B4 2.055(10)
Os4 C101 2.161(9)
Os4 P8 2.357(2)
Os4 P7 2.380(3)
Os5 C165 1.847(10)
Os5 B5 2.055(10)
Os5 C134 2.146(9)
Os5 P10 2.360(2)
Os5 P9 2.378(2)
Os6 C198 1.860(10)
Os6 B6 2.067(11)
Os6 C167 2.151(9)
Os6 P12 2.356(2)
Os6 P11 2.372(2)
Os7 C231 1.849(11)
Os7 B7 2.073(10)
Os7 C200 2.146(9)
Os7 P14 2.360(2)
Os7 P13 2.383(3)
Os8 C264 1.851(11)
Os8 B8 2.061(11)
Os8 C233 2.161(10)
Os8 P16 2.349(3)
Os8 P15 2.392(3)
P1 C18 1.846(10)
P1 C15 1.854(10)
P1 C21 1.862(10)
P2 C24 1.851(10)
P2 C27 1.857(10)
P2 C30 1.864(10)
P3 C51 1.845(9)
P3 C48 1.846(10)
P3 C54 1.872(10)
P4 C63 1.850(10)
P4 C60 1.852(9)
P4 C57 1.866(10)
P5 C81 1.848(11)
P5 C87 1.865(9)
P5 C84 1.867(10)
P6 C90 1.849(10)
P6 C93 1.864(9)
P6 C96 1.868(9)
P7 C120 1.858(9)
P7 C117 1.861(9)
P7 C114 1.872(9)
P8 C123 1.851(9)
P8 C126 1.859(9)
P8 C129 1.870(10)
P9 C147 1.846(9)
P9 C153 1.848(10)
P9 C150 1.865(10)
P10 C159 1.843(10)
P10 C162 1.855(9)
P10 C156 1.871(10)
P11 C180 1.839(9)
P11 C183 1.868(10)
P11 C186 1.875(10)
P12 C189 1.833(10)
P12 C192 1.844(10)
P12 C195 1.870(9)
P13 C219 1.856(10)
P13 C213 1.857(9)
P13 C216 1.865(10)
P14 C225 1.847(9)
P14 C222 1.870(11)
P14 C228 1.881(9)
P15 C246 1.850(10)
P15 C249 1.855(11)
P15 C252 1.861(9)
P16 C255 1.846(11)
P16 C258 1.865(10)
P16 C261 1.881(9)
O1 C33 1.152(13)
O2 C66 1.177(12)
O3 C99 1.162(12)
O4 C132 1.170(11)
O5 C165 1.169(12)
O6 C198 1.185(11)
O7 C231 1.181(12)
O8 C264 1.169(12)
N1 C1 1.400(12)
N1 B1 1.431(16)
N1 H01 0.8800
N2 B1 1.426(14)
N2 C8 1.431(15)
N2 H02 0.8800
N3 C34 1.395(11)
N3 B2 1.434(13)
N3 H03 0.8800
N4 C41 1.415(11)
N4 B2 1.443(13)
N4 H04 0.8800
N5 C67 1.406(10)
N5 B3 1.415(12)
N5 H05 0.8800
N6 C74 1.408(12)
N6 B3 1.447(13)
N6 H06 0.8800
N7 C100 1.376(11)
N7 B4 1.458(12)
N7 H07 0.8800
N8 C107 1.404(11)
N8 B4 1.441(12)
N8 H08 0.8800
N9 C133 1.409(11)
N9 B5 1.424(13)
N9 H09 0.8800
N10 C140 1.386(11)
N10 B5 1.445(12)
N10 H010 0.8800
N11 C166 1.392(11)
N11 B6 1.427(13)
N11 H011 0.8800
N12 C173 1.418(13)
N12 B6 1.460(13)
N12 H012 0.8800
N13 C199 1.399(11)
N13 B7 1.422(12)
N13 H013 0.8800
N14 C206 1.404(11)
N14 B7 1.441(13)
N14 H014 0.8800
N15 C232 1.380(12)
N15 B8 1.453(14)
N15 H015 0.8800
N16 C239 1.412(12)
N16 B8 1.428(13)
N16 H016 0.8800
C1 C7 1.395(14)
C1 C2 1.418(13)
C2 C3 1.376(13)
C3 C4 1.384(14)
C3 H3 0.9500
C4 C6 1.364(14)
C4 C5 1.508(14)
C5 H5A 0.9800
C5 H5B 0.9800
C5 H5C 0.9800
C6 C7 1.367(14)
C6 H6 0.9500
C7 H7 0.9500
C8 C9 1.352(16)
C8 C14 1.415(17)
C9 C10 1.401(17)
C9 H9 0.9500
C10 C11 1.34(2)
C10 H10 0.9500
C11 C13 1.385(18)
C11 C12 1.500(16)
C12 H12C 0.9800
C12 H12D 0.9800
C12 H12E 0.9800
C13 C14 1.406(15)
C13 H13 0.9500
C14 H14 0.9500
C15 C17 1.529(13)
C15 C16 1.542(13)
C15 H15 1.0000
C16 H16A 0.9800
C16 H16B 0.9800
C16 H16C 0.9800
C17 H17A 0.9800
C17 H17B 0.9800
C17 H17C 0.9800
C18 C19 1.518(15)
C18 C20 1.528(14)
C18 H18 1.0000
C19 H19A 0.9800
C19 H19B 0.9800
C19 H19C 0.9800
C20 H20A 0.9800
C20 H20B 0.9800
C20 H20C 0.9800
C21 C23 1.517(15)
C21 C22 1.523(13)
C21 H21 1.0000
C22 H22A 0.9800
C22 H22B 0.9800
C22 H22C 0.9800
C23 H23A 0.9800
C23 H23B 0.9800
C23 H23C 0.9800
C24 C26 1.522(13)
C24 C25 1.528(14)
C24 H24 1.0000
C25 H25A 0.9800
C25 H25B 0.9800
C25 H25C 0.9800
C26 H26A 0.9800
C26 H26B 0.9800
C26 H26C 0.9800
C27 C29 1.523(15)
C27 C28 1.529(16)
C27 H27 1.0000
C28 H28A 0.9800
C28 H28B 0.9800
C28 H28C 0.9800
C29 H29A 0.9800
C29 H29B 0.9800
C29 H29C 0.9800
C30 C31 1.510(14)
C30 C32 1.514(14)
C30 H30 1.0000
C31 H31A 0.9800
C31 H31B 0.9800
C31 H31C 0.9800
C32 H32A 0.9800
C32 H32B 0.9800
C32 H32C 0.9800
C34 C40 1.376(12)
C34 C35 1.437(13)
C35 C36 1.388(13)
C36 C37 1.408(12)
C36 H36 0.9500
C37 C39 1.376(13)
C37 C38 1.497(12)
C38 H38A 0.9800
C38 H38B 0.9800
C38 H38C 0.9800
C39 C40 1.396(13)
C39 H39 0.9500
C40 H40 0.9500
C41 C47 1.373(13)
C41 C42 1.381(13)
C42 C43 1.378(13)
C42 H42 0.9500
C43 C44 1.370(14)
C43 H43 0.9500
C44 C46 1.382(14)
C44 C45 1.510(14)
C45 H45A 0.9800
C45 H45B 0.9800
C45 H45C 0.9800
C46 C47 1.404(13)
C46 H46 0.9500
C47 H47 0.9500
C48 C49 1.524(14)
C48 C50 1.549(14)
C48 H48 1.0000
C49 H49A 0.9800
C49 H49B 0.9800
C49 H49C 0.9800
C50 H50A 0.9800
C50 H50B 0.9800
C50 H50C 0.9800
C51 C53 1.522(13)
C51 C52 1.527(12)
C51 H51 1.0000
C52 H52A 0.9800
C52 H52B 0.9800
C52 H52C 0.9800
C53 H53A 0.9800
C53 H53B 0.9800
C53 H53C 0.9800
C54 C55 1.523(14)
C54 C56 1.533(14)
C54 H54 1.0000
C55 H55A 0.9800
C55 H55B 0.9800
C55 H55C 0.9800
C56 H56A 0.9800
C56 H56B 0.9800
C56 H56C 0.9800
C57 C58 1.520(13)
C57 C59 1.553(13)
C57 H57 1.0000
C58 H58A 0.9800
C58 H58B 0.9800
C58 H58C 0.9800
C59 H59A 0.9800
C59 H59B 0.9800
C59 H59C 0.9800
C60 C61 1.525(14)
C60 C62 1.529(13)
C60 H60 1.0000
C61 H61A 0.9800
C61 H61B 0.9800
C61 H61C 0.9800
C62 H62A 0.9800
C62 H62B 0.9800
C62 H62C 0.9800
C63 C64 1.512(12)
C63 C65 1.540(12)
C63 H63 1.0000
C64 H64A 0.9800
C64 H64B 0.9800
C64 H64C 0.9800
C65 H65A 0.9800
C65 H65B 0.9800
C65 H65C 0.9800
C67 C68 1.384(12)
C67 C73 1.401(12)
C68 C69 1.402(13)
C69 C70 1.410(13)
C69 H69 0.9500
C70 C72 1.386(13)
C70 C71 1.492(12)
C71 H71A 0.9800
C71 H71B 0.9800
C71 H71C 0.9800
C72 C73 1.386(12)
C72 H72 0.9500
C73 H73 0.9500
C74 C75 1.402(12)
C74 C80 1.405(14)
C75 C76 1.410(14)
C75 H75 0.9500
C76 C77 1.358(15)
C76 H76 0.9500
C77 C79 1.375(15)
C77 C78 1.514(14)
C78 H78A 0.9800
C78 H78B 0.9800
C78 H78C 0.9800
C79 C80 1.359(14)
C79 H79 0.9500
C80 H80 0.9500
C81 C83 1.513(15)
C81 C82 1.532(15)
C81 H81 1.0000
C82 H82A 0.9800
C82 H82B 0.9800
C82 H82C 0.9800
C83 H83A 0.9800
C83 H83B 0.9800
C83 H83C 0.9800
C84 C85 1.528(15)
C84 C86 1.545(14)
C84 H84 1.0000
C85 H85A 0.9800
C85 H85B 0.9800
C85 H85C 0.9800
C86 H86A 0.9800
C86 H86B 0.9800
C86 H86C 0.9800
C87 C88 1.538(13)
C87 C89 1.542(13)
C87 H87 1.0000
C88 H88A 0.9800
C88 H88B 0.9800
C88 H88C 0.9800
C89 H89A 0.9800
C89 H89B 0.9800
C89 H89C 0.9800
C90 C92 1.500(14)
C90 C91 1.537(14)
C90 H90 1.0000
C91 H91A 0.9800
C91 H91B 0.9800
C91 H91C 0.9800
C92 H92A 0.9800
C92 H92B 0.9800
C92 H92C 0.9800
C93 C94 1.519(13)
C93 C95 1.519(13)
C93 H93 1.0000
C94 H94A 0.9800
C94 H94B 0.9800
C94 H94C 0.9800
C95 H95A 0.9800
C95 H95B 0.9800
C95 H95C 0.9800
C96 C97 1.502(15)
C96 C98 1.533(13)
C96 H96 1.0000
C97 H97A 0.9800
C97 H97B 0.9800
C97 H97C 0.9800
C98 H98A 0.9800
C98 H98B 0.9800
C98 H98C 0.9800
C100 C106 1.377(12)
C100 C101 1.445(11)
C101 C102 1.379(12)
C102 C103 1.403(12)
C102 H102 0.9500
C103 C105 1.381(13)
C103 C104 1.498(11)
C104 H10A 0.9800
C104 H10B 0.9800
C104 H10C 0.9800
C105 C106 1.398(13)
C105 H105 0.9500
C106 H106 0.9500
C107 C113 1.380(13)
C107 C108 1.394(12)
C108 C109 1.393(13)
C108 H108 0.9500
C109 C110 1.372(14)
C109 H109 0.9500
C110 C112 1.385(13)
C110 C111 1.505(13)
C111 H11A 0.9800
C111 H11B 0.9800
C111 H11C 0.9800
C112 C113 1.386(13)
C112 H112 0.9500
C113 H113 0.9500
C114 C116 1.528(12)
C114 C115 1.534(13)
C114 H114 1.0000
C115 H11D 0.9800
C115 H11E 0.9800
C115 H11F 0.9800
C116 H11G 0.9800
C116 H11H 0.9800
C116 H11I 0.9800
C117 C118 1.523(12)
C117 C119 1.527(12)
C117 H117 1.0000
C118 H11J 0.9800
C118 H11K 0.9800
C118 H11L 0.9800
C119 H11M 0.9800
C119 H11N 0.9800
C119 H11O 0.9800
C120 C121 1.529(12)
C120 C122 1.535(12)
C120 H120 1.0000
C121 H12F 0.9800
C121 H12G 0.9800
C121 H12H 0.9800
C122 H12I 0.9800
C122 H12J 0.9800
C122 H12K 0.9800
C123 C124 1.525(12)
C123 C125 1.528(13)
C123 H123 1.0000
C124 H12L 0.9800
C124 H12M 0.9800
C124 H12N 0.9800
C125 H12O 0.9800
C125 H12P 0.9800
C125 H12Q 0.9800
C126 C128 1.508(13)
C126 C127 1.545(13)
C126 H126 1.0000
C127 H12R 0.9800
C127 H12S 0.9800
C127 H12T 0.9800
C128 H12U 0.9800
C128 H12V 0.9800
C128 H12W 0.9800
C129 C130 1.519(13)
C129 C131 1.547(13)
C129 H129 1.0000
C130 H13A 0.9800
C130 H13B 0.9800
C130 H13C 0.9800
C131 H13D 0.9800
C131 H13E 0.9800
C131 H13F 0.9800
C133 C139 1.394(13)
C133 C134 1.394(13)
C134 C135 1.424(12)
C135 C136 1.377(13)
C135 H135 0.9500
C136 C138 1.381(14)
C136 C137 1.516(13)
C137 H13G 0.9800
C137 H13H 0.9800
C137 H13I 0.9800
C138 C139 1.386(13)
C138 H138 0.9500
C139 H139 0.9500
C140 C141 1.384(13)
C140 C146 1.401(13)
C141 C142 1.382(14)
C141 H141 0.9500
C142 C143 1.367(15)
C142 H142 0.9500
C143 C145 1.388(15)
C143 C144 1.508(13)
C144 H14A 0.9800
C144 H14B 0.9800
C144 H14C 0.9800
C145 C146 1.363(13)
C145 H145 0.9500
C146 H146 0.9500
C147 C149 1.520(13)
C147 C148 1.550(14)
C147 H147 1.0000
C148 H14D 0.9800
C148 H14E 0.9800
C148 H14F 0.9800
C149 H14G 0.9800
C149 H14H 0.9800
C149 H14I 0.9800
C150 C151 1.521(14)
C150 C152 1.528(13)
C150 H150 1.0000
C151 H15A 0.9800
C151 H15B 0.9800
C151 H15C 0.9800
C152 H15D 0.9800
C152 H15E 0.9800
C152 H15F 0.9800
C153 C154 1.524(13)
C153 C155 1.534(13)
C153 H153 1.0000
C154 H15G 0.9800
C154 H15H 0.9800
C154 H15I 0.9800
C155 H15J 0.9800
C155 H15K 0.9800
C155 H15L 0.9800
C156 C158 1.506(14)
C156 C157 1.540(14)
C156 H156 1.0000
C157 H15M 0.9800
C157 H15N 0.9800
C157 H15O 0.9800
C158 H15P 0.9800
C158 H15Q 0.9800
C158 H15R 0.9800
C159 C161 1.522(13)
C159 C160 1.543(13)
C159 H159 1.0000
C160 H16D 0.9800
C160 H16E 0.9800
C160 H16F 0.9800
C161 H16G 0.9800
C161 H16H 0.9800
C161 H16I 0.9800
C162 C163 1.494(15)
C162 C164 1.535(13)
C162 H162 1.0000
C163 H16J 0.9800
C163 H16K 0.9800
C163 H16L 0.9800
C164 H16M 0.9800
C164 H16N 0.9800
C164 H16O 0.9800
C166 C172 1.384(13)
C166 C167 1.421(12)
C167 C168 1.414(12)
C168 C169 1.380(13)
C168 H168 0.9500
C169 C171 1.369(13)
C169 C170 1.531(12)
C170 H17D 0.9800
C170 H17E 0.9800
C170 H17F 0.9800
C171 C172 1.387(13)
C171 H171 0.9500
C172 H172 0.9500
C173 C179 1.376(15)
C173 C174 1.383(15)
C174 C175 1.409(17)
C174 H174 0.9500
C175 C176 1.35(2)
C175 H175 0.9500
C176 C178 1.344(18)
C176 C177 1.551(18)
C177 H17G 0.9800
C177 H17H 0.9800
C177 H17I 0.9800
C178 C179 1.388(14)
C178 H178 0.9500
C179 H179 0.9500
C180 C181 1.522(14)
C180 C182 1.539(13)
C180 H180 1.0000
C181 H18A 0.9800
C181 H18B 0.9800
C181 H18C 0.9800
C182 H18D 0.9800
C182 H18E 0.9800
C182 H18F 0.9800
C183 C184 1.521(13)
C183 C185 1.535(13)
C183 H183 1.0000
C184 H18G 0.9800
C184 H18H 0.9800
C184 H18I 0.9800
C185 H18J 0.9800
C185 H18K 0.9800
C185 H18L 0.9800
C186 C188 1.520(14)
C186 C187 1.523(13)
C186 H186 1.0000
C187 H18M 0.9800
C187 H18N 0.9800
C187 H18O 0.9800
C188 H18P 0.9800
C188 H18Q 0.9800
C188 H18R 0.9800
C189 C190 1.511(14)
C189 C191 1.548(14)
C189 H189 1.0000
C190 H19D 0.9800
C190 H19E 0.9800
C190 H19F 0.9800
C191 H19G 0.9800
C191 H19H 0.9800
C191 H19I 0.9800
C192 C193 1.511(13)
C192 C194 1.528(13)
C192 H192 1.0000
C193 H19J 0.9800
C193 H19K 0.9800
C193 H19L 0.9800
C194 H19M 0.9800
C194 H19N 0.9800
C194 H19O 0.9800
C195 C196 1.497(13)
C195 C197 1.547(13)
C195 H195 1.0000
C196 H19P 0.9800
C196 H19Q 0.9800
C196 H19R 0.9800
C197 H19S 0.9800
C197 H19T 0.9800
C197 H19U 0.9800
C199 C205 1.381(13)
C199 C200 1.412(12)
C200 C201 1.403(12)
C201 C202 1.407(13)
C201 H201 0.9500
C202 C204 1.377(13)
C202 C203 1.512(13)
C203 H20D 0.9800
C203 H20E 0.9800
C203 H20F 0.9800
C204 C205 1.394(12)
C204 H204 0.9500
C205 H205 0.9500
C206 C207 1.381(12)
C206 C212 1.402(12)
C207 C208 1.396(13)
C207 H207 0.9500
C208 C209 1.366(14)
C208 H208 0.9500
C209 C211 1.384(14)
C209 C210 1.500(14)
C210 H21A 0.9800
C210 H21B 0.9800
C210 H21C 0.9800
C211 C212 1.372(13)
C211 H211 0.9500
C212 H212 0.9500
C213 C214 1.509(15)
C213 C215 1.533(14)
C213 H213 1.0000
C214 H21D 0.9800
C214 H21E 0.9800
C214 H21F 0.9800
C215 H21G 0.9800
C215 H21H 0.9800
C215 H21I 0.9800
C216 C217 1.525(14)
C216 C218 1.527(13)
C216 H216 1.0000
C217 H21J 0.9800
C217 H21K 0.9800
C217 H21L 0.9800
C218 H21M 0.9800
C218 H21N 0.9800
C218 H21O 0.9800
C219 C221 1.505(14)
C219 C220 1.545(13)
C219 H219 1.0000
C220 H22D 0.9800
C220 H22E 0.9800
C220 H22F 0.9800
C221 H22G 0.9800
C221 H22H 0.9800
C221 H22I 0.9800
C222 C224 1.504(14)
C222 C223 1.531(13)
C222 H222 1.0000
C223 H22J 0.9800
C223 H22K 0.9800
C223 H22L 0.9800
C224 H22M 0.9800
C224 H22N 0.9800
C224 H22O 0.9800
C225 C226 1.514(13)
C225 C227 1.537(13)
C225 H225 1.0000
C226 H22P 0.9800
C226 H22Q 0.9800
C226 H22R 0.9800
C227 H22S 0.9800
C227 H22T 0.9800
C227 H22U 0.9800
C228 C229 1.509(13)
C228 C230 1.540(13)
C228 H228 1.0000
C229 H22V 0.9800
C229 H22W 0.9800
C229 H22$ 0.9800
C230 H23D 0.9800
C230 H23E 0.9800
C230 H23F 0.9800
C232 C238 1.397(14)
C232 C233 1.406(13)
C233 C234 1.406(13)
C234 C235 1.410(13)
C234 H234 0.9500
C235 C237 1.399(13)
C235 C236 1.510(14)
C236 H23G 0.9800
C236 H23H 0.9800
C236 H23I 0.9800
C237 C238 1.371(14)
C237 H237 0.9500
C238 H238 0.9500
C239 C240 1.378(13)
C239 C245 1.389(14)
C240 C241 1.372(13)
C240 H240 0.9500
C241 C242 1.389(15)
C241 H241 0.9500
C242 C244 1.380(14)
C242 C243 1.537(13)
C243 H24A 0.9800
C243 H24B 0.9800
C243 H24C 0.9800
C244 C245 1.375(14)
C244 H244 0.9500
C245 H245 0.9500
C246 C247 1.519(15)
C246 C248 1.555(13)
C246 H246 1.0000
C247 H24D 0.9800
C247 H24E 0.9800
C247 H24F 0.9800
C248 H24G 0.9800
C248 H24H 0.9800
C248 H24I 0.9800
C249 C251 1.536(14)
C249 C250 1.541(13)
C249 H249 1.0000
C250 H25D 0.9800
C250 H25E 0.9800
C250 H25F 0.9800
C251 H25G 0.9800
C251 H25H 0.9800
C251 H25I 0.9800
C252 C254 1.520(14)
C252 C253 1.534(14)
C252 H252 1.0000
C253 H25J 0.9800
C253 H25K 0.9800
C253 H25L 0.9800
C254 H25M 0.9800
C254 H25N 0.9800
C254 H25O 0.9800
C255 C257 1.505(16)
C255 C256 1.579(17)
C255 H255 1.0000
C256 H25P 0.9800
C256 H25Q 0.9800
C256 H25R 0.9800
C257 H25S 0.9800
C257 H25T 0.9800
C257 H25U 0.9800
C258 C259 1.522(15)
C258 C260 1.528(15)
C258 H258 1.0000
C259 H25V 0.9800
C259 H25W 0.9800
C259 H25$ 0.9800
C260 H26D 0.9800
C260 H26E 0.9800
C260 H26F 0.9800
C261 C263 1.509(15)
C261 C262 1.523(15)
C261 H261 1.0000
C262 H26G 0.9800
C262 H26H 0.9800
C262 H26I 0.9800
C263 H26J 0.9800
C263 H26K 0.9800
C263 H26L 0.9800
